data_1546826
loop_
_publ_author_name
'Emerson-King, Jack'
'Knighton, Richard C.'
'Gyton, Matthew R.'
'Chaplin, Adrian B.'

_publ_section_title
;
 Rotaxane synthesis exploiting the M( <scp>i</scp> )/M( <scp>iii</scp> )
 redox couple
;
_journal_issue 35
_journal_name_full 'Dalton Transactions'
_journal_page_first 11645
_journal_page_last 11655
_journal_paper_doi 10.1039/C7DT02648J
_journal_volume 46
_journal_year 2017
_chemical_formula_moiety 'C46 H40 Ir N2 P2, C32 H12 B F24, 0.5(C6 H14)'
_chemical_formula_sum 'C81 H59 B F24 Ir N2 P2'
_chemical_formula_weight 1781.25
_chemical_melting_point ?
_space_group_crystal_system triclinic
_space_group_IT_number 2
_space_group_name_Hall '-P 1'
_space_group_name_H-M_alt 'P -1'
_symmetry_space_group_name_Hall '-P 1'
_symmetry_space_group_name_H-M 'P -1'
_atom_sites_solution_hydrogens mixed
_atom_sites_solution_primary dual
_atom_sites_solution_secondary difmap
_audit_creation_date 2017-04-04
_audit_creation_method
;
Olex2 1.2
(compiled 2017.03.28 svn.r3405 for OlexSys, GUI svn.r5335)
;
_audit_update_record
;
2017-07-19 deposited with the CCDC.
2017-08-15 downloaded from the CCDC.
;
_cell_angle_alpha 81.8139(9)
_cell_angle_beta 77.5130(10)
_cell_angle_gamma 62.9306(12)
_cell_formula_units_Z 4
_cell_length_a 17.3484(2)
_cell_length_b 17.38548(19)
_cell_length_c 29.3494(3)
_cell_measurement_reflns_used 69319
_cell_measurement_temperature 150(2)
_cell_measurement_theta_max 34.1420
_cell_measurement_theta_min 3.4310
_cell_volume 7686.07(17)
_computing_cell_refinement 'CrysAlisPro 1.171.38.41 (Rigaku OD, 2015)'
_computing_data_collection 'CrysAlisPro 1.171.38.41 (Rigaku OD, 2015)'
_computing_data_reduction 'CrysAlisPro 1.171.38.41 (Rigaku OD, 2015)'
_computing_molecular_graphics 'Olex2 (Dolomanov et al., 2009)'
_computing_publication_material 'Olex2 (Dolomanov et al., 2009)'
_computing_structure_refinement 'ShelXL (Sheldrick, 2015)'
_computing_structure_solution 'ShelXT (Sheldrick, 2015)'
_diffrn_ambient_environment N~2~
_diffrn_ambient_temperature 150(2)
_diffrn_detector 'CCD plate'
_diffrn_detector_area_resol_mean 5.3046
_diffrn_detector_type AtlasS2
_diffrn_measured_fraction_theta_full 0.998
_diffrn_measured_fraction_theta_max 0.998
_diffrn_measurement_details
;
List of Runs (angles in degrees, time in seconds):

  # Type    Start    End  Width  t~exp~   \w     \q     \k     \f   Frames
#--------------------------------------------------------------------------
  1  \w   -103.00  10.00   1.00   22.50    --  -23.90 -77.00-120.00  113
  2  \w   -112.00 -55.00   1.00   22.50    --  -23.90 178.00-120.00   57
  3  \w   -114.00 -57.00   1.00   22.50    --  -23.90-178.00 -30.00   57
  4  \w    -51.00  52.00   1.00   22.50    --   25.30 -37.00 -60.00  103
  5  \w     -8.00 104.00   1.00   22.50    --   25.30  77.00-180.00  112
  6  \w     -1.00 101.00   1.00   22.50    --   25.30  37.00 -90.00  102
  7  \w     -1.00 101.00   1.00   22.50    --   25.30  37.00 120.00  102
  8  \w    -98.00   6.00   1.00   22.50    --  -23.90 -57.00 -30.00  104
  9  \w   -112.00 -55.00   1.00   22.50    --  -23.90 178.00 120.00   57
 10  \w    -20.00  31.00   1.00   22.50    --   25.30 -99.00 -90.00   51
 11  \w    -20.00  67.00   1.00   22.50    --   25.30 -99.00 120.00   87
 12  \w     -1.00 101.00   1.00   22.50    --   25.30  37.00   0.00  102
 13  \w    -51.00  52.00   1.00   22.50    --   25.30 -37.00 150.00  103
;
_diffrn_measurement_device 'four-circle diffractometer'
_diffrn_measurement_device_type 'Oxford Diffraction: SuperNova, Dual, Cu at zero, AtlasS2'
_diffrn_measurement_method '\w scans'
_diffrn_orient_matrix_type 'CrysAlisPro convention (1999,Acta A55,543-557)'
_diffrn_orient_matrix_UB_11 -0.0432895000
_diffrn_orient_matrix_UB_12 0.0059361000
_diffrn_orient_matrix_UB_13 0.0099461000
_diffrn_orient_matrix_UB_21 -0.0139515000
_diffrn_orient_matrix_UB_22 0.0452143000
_diffrn_orient_matrix_UB_23 -0.0000652000
_diffrn_orient_matrix_UB_31 -0.0101841000
_diffrn_orient_matrix_UB_32 0.0050054000
_diffrn_orient_matrix_UB_33 -0.0227014000
_diffrn_radiation_monochromator mirror
_diffrn_radiation_probe x-ray
_diffrn_radiation_type MoK\a
_diffrn_radiation_wavelength 0.71073
_diffrn_reflns_av_R_equivalents 0.0361
_diffrn_reflns_av_unetI/netI 0.0247
_diffrn_reflns_Laue_measured_fraction_full 0.998
_diffrn_reflns_Laue_measured_fraction_max 0.998
_diffrn_reflns_limit_h_max 22
_diffrn_reflns_limit_h_min -22
_diffrn_reflns_limit_k_max 22
_diffrn_reflns_limit_k_min -22
_diffrn_reflns_limit_l_max 37
_diffrn_reflns_limit_l_min -37
_diffrn_reflns_number 194317
_diffrn_reflns_point_group_measured_fraction_full 0.998
_diffrn_reflns_point_group_measured_fraction_max 0.998
_diffrn_reflns_theta_full 27.103
_diffrn_reflns_theta_max 27.103
_diffrn_reflns_theta_min 3.044
_diffrn_source 'micro-focus sealed X-ray tube'
_diffrn_source_type 'SuperNova (Mo) X-ray Source'
_exptl_absorpt_coefficient_mu 1.882
_exptl_absorpt_correction_T_max 1.00000
_exptl_absorpt_correction_T_min 0.71263
_exptl_absorpt_correction_type multi-scan
_exptl_absorpt_process_details
;
CrysAlisPro 1.171.38.41 (Rigaku Oxford Diffraction, 2015)
Empirical absorption correction using spherical harmonics,
 implemented in SCALE3 ABSPACK scaling algorithm.
;
_exptl_crystal_colour 'pale yellow'
_exptl_crystal_density_diffrn 1.539
_exptl_crystal_density_meas ?
_exptl_crystal_description block
_exptl_crystal_F_000 3548
_exptl_crystal_recrystallization_method 'Crystals grown from CH2Cl2-hexane at 293 K'
_exptl_crystal_size_max 0.4
_exptl_crystal_size_mid 0.25
_exptl_crystal_size_min 0.1
_refine_diff_density_max 2.619
_refine_diff_density_min -1.206
_refine_diff_density_rms 0.083
_refine_ls_extinction_method none
_refine_ls_goodness_of_fit_ref 1.078
_refine_ls_hydrogen_treatment mixed
_refine_ls_matrix_type full
_refine_ls_number_parameters 2275
_refine_ls_number_reflns 33868
_refine_ls_number_restraints 1299
_refine_ls_restrained_S_all 1.181
_refine_ls_R_factor_all 0.0411
_refine_ls_R_factor_gt 0.0318
_refine_ls_shift/su_max 0.006
_refine_ls_shift/su_mean 0.000
_refine_ls_structure_factor_coef Fsqd
_refine_ls_weighting_details 'w=1/[\s^2^(Fo^2^)+(0.0274P)^2^+13.6924P] where P=(Fo^2^+2Fc^2^)/3'
_refine_ls_weighting_scheme calc
_refine_ls_wR_factor_gt 0.0727
_refine_ls_wR_factor_ref 0.0783
_reflns_Friedel_coverage 0.000
_reflns_number_gt 29294
_reflns_number_total 33868
_reflns_threshold_expression 'I > 2\s(I)'
_cod_data_source_file c7dt02648j2.cif
_cod_data_source_block 0228abc16s
_cod_depositor_comments
;
The following automatic conversions were performed:

'_chemical_melting_point' value 'not measured' was changed to '?' -
the value is undefined or not given.

'_exptl_crystal_density_meas' value 'not measured' was changed to '?'
- the value is perceived as not measured.

Automatic conversion script
Id: cif_fix_values 4973 2017-02-22 13:04:09Z antanas 
;
_cod_original_cell_volume 7686.08(17)
_cod_database_code 1546826
_shelx_shelxl_version_number 2014/7
_shelx_space_group_comment
;
The symmetry employed for this shelxl refinement is uniquely defined
by the following loop, which should always be used as a source of
symmetry information in preference to the above space-group names.
They are only intended as comments.
;
_olex2_refinement_description
;
1. Fixed Uiso
 At 1.2 times of:
  All C(H) groups, All C(H,H) groups, All Ir(H,H) groups
 At 1.5 times of:
  All C(H,H,H) groups
2. Restrained distances
 C416-F310 \\sim C416-F311 \\sim C416-F312 \\sim C416-F410 \\sim C416-F411
\\sim C416-F412
 with sigma of 0.01
 F310-F311 \\sim F311-F312 \\sim F312-F310 \\sim F410-F411 \\sim F411-F412
\\sim F412-F410
 with sigma of 0.01
 C413-F310 \\sim C413-F311 \\sim C413-F312 \\sim C413-F410 \\sim C413-F411
\\sim C413-F412
 with sigma of 0.01
 C424-F316 \\sim C424-F317 \\sim C424-F318 \\sim C424-F416 \\sim C424-F417
\\sim C424-F418
 with sigma of 0.01
 F316-F317 \\sim F317-F318 \\sim F318-F316 \\sim F416-F417 \\sim F417-F418
\\sim F418-F416
 with sigma of 0.01
 C421-F316 \\sim C421-F317 \\sim C421-F318 \\sim C421-F416 \\sim C421-F417
\\sim C421-F418
 with sigma of 0.01
 C431-F319 \\sim C431-F320 \\sim C431-F321 \\sim C431-F419 \\sim C431-F420
\\sim C431-F421
 with sigma of 0.01
 F319-F320 \\sim F320-F321 \\sim F321-F319 \\sim F419-F420 \\sim F420-F421
\\sim F421-F419
 with sigma of 0.01
 C427-F319 \\sim C427-F320 \\sim C427-F321 \\sim C427-F419 \\sim C427-F420
\\sim C427-F421
 with sigma of 0.01
 C432-F322 \\sim C432-F323 \\sim C432-F324 \\sim C432-F422 \\sim C432-F423
\\sim C432-F424
 with sigma of 0.01
 F322-F323 \\sim F323-F324 \\sim F324-F322 \\sim F422-F423 \\sim F423-F424
\\sim F424-F422
 with sigma of 0.01
 C429-F322 \\sim C429-F323 \\sim C429-F324 \\sim C429-F422 \\sim C429-F423
\\sim C429-F424
 with sigma of 0.01
 C423-F313 \\sim C423-F314 \\sim C423-F315 \\sim C423-F413 \\sim C423-F414
\\sim C423-F415
 with sigma of 0.01
 F313-F314 \\sim F314-F315 \\sim F315-F313 \\sim F413-F414 \\sim F414-F415
\\sim F415-F413
 with sigma of 0.01
 C419-F313 \\sim C419-F314 \\sim C419-F315 \\sim C419-F413 \\sim C419-F414
\\sim C419-F415
 with sigma of 0.01
 C207-F101 \\sim C207-F102 \\sim C207-F103 \\sim C207-F201 \\sim C207-F202
\\sim C207-F203
 with sigma of 0.01
 F101-F102 \\sim F102-F103 \\sim F103-F101 \\sim F201-F202 \\sim F202-F203
\\sim F203-F201
 with sigma of 0.01
 C203-F101 \\sim C203-F102 \\sim C203-F103 \\sim C203-F201 \\sim C203-F202
\\sim C203-F203
 with sigma of 0.01
 C216-F110 \\sim C216-F111 \\sim C216-F112 \\sim C216-F210 \\sim C216-F211
\\sim C216-F212
 with sigma of 0.01
 F110-F111 \\sim F111-F112 \\sim F112-F110 \\sim F210-F211 \\sim F211-F212
\\sim F212-F210
 with sigma of 0.01
 C213-F110 \\sim C213-F111 \\sim C213-F112 \\sim C213-F210 \\sim C213-F211
\\sim C213-F212
 with sigma of 0.01
 C224-F116 \\sim C224-F117 \\sim C224-F118 \\sim C224-F216 \\sim C224-F217
\\sim C224-F218
 with sigma of 0.01
 F116-F117 \\sim F117-F118 \\sim F118-F116 \\sim F216-F217 \\sim F217-F218
\\sim F218-F216
 with sigma of 0.01
 C221-F116 \\sim C221-F117 \\sim C221-F118 \\sim C221-F216 \\sim C221-F217
\\sim C221-F218
 with sigma of 0.01
 C231-F119 \\sim C231-F120 \\sim C231-F121 \\sim C231-F219 \\sim C231-F220
\\sim C231-F221
 with sigma of 0.01
 F119-F120 \\sim F120-F121 \\sim F121-F119 \\sim F219-F220 \\sim F220-F221
\\sim F221-F219
 with sigma of 0.01
 C227-F119 \\sim C227-F120 \\sim C227-F121 \\sim C227-F219 \\sim C227-F220
\\sim C227-F221
 with sigma of 0.01
 C232-F122 \\sim C232-F123 \\sim C232-F124 \\sim C232-F222 \\sim C232-F223
\\sim C232-F224
 with sigma of 0.01
 F122-F123 \\sim F123-F124 \\sim F124-F122 \\sim F222-F223 \\sim F223-F224
\\sim F224-F222
 with sigma of 0.01
 C229-F122 \\sim C229-F123 \\sim C229-F124 \\sim C229-F222 \\sim C229-F223
\\sim C229-F224
 with sigma of 0.01
 Ir11-H11A \\sim Ir11-H11B \\sim Ir1-H1B \\sim Ir1-H1A
 with sigma of 0.01
 C92-C91 \\sim C91-C90 \\sim C90-C90_$1 \\sim C95-C94 \\sim C94-C93 \\sim
C93-C93_$2
 with sigma of 0.01
3. Uiso/Uaniso restraints and constraints
F301 \\sim F302 \\sim F303 \\sim F304 \\sim F305 \\sim F306 \\sim F307 \\sim
F308 \\sim F309 \\sim F310 \\sim F311 \\sim F312 \\sim F313 \\sim F314 \\sim
F315 \\sim F316 \\sim F317 \\sim F318 \\sim F319 \\sim F320 \\sim F321 \\sim
F322 \\sim F323 \\sim F324 \\sim F410 \\sim F411 \\sim F412 \\sim F413 \\sim
F414 \\sim F415 \\sim F416 \\sim F417 \\sim F418 \\sim F419 \\sim F420 \\sim
F421 \\sim F422 \\sim F423 \\sim F424 \\sim F101 \\sim F102 \\sim F103 \\sim
F104 \\sim F105 \\sim F106 \\sim F107 \\sim F108 \\sim F109 \\sim F110 \\sim
F111 \\sim F112 \\sim F113 \\sim F114 \\sim F115 \\sim F116 \\sim F117 \\sim
F118 \\sim F119 \\sim F120 \\sim F121 \\sim F122 \\sim F123 \\sim F124 \\sim
F201 \\sim F202 \\sim F203 \\sim F210 \\sim F211 \\sim F212 \\sim F216 \\sim
F217 \\sim F218 \\sim F219 \\sim F220 \\sim F221 \\sim F222 \\sim F223 \\sim
F224: within 2A with sigma of 0.01 and sigma for terminal atoms of 0.02
Uanis(F301) \\sim Ueq, Uanis(F302) \\sim Ueq, Uanis(F303) \\sim Ueq,
Uanis(F304) \\sim Ueq, Uanis(F305) \\sim Ueq, Uanis(F306) \\sim Ueq,
Uanis(F307) \\sim Ueq, Uanis(F308) \\sim Ueq, Uanis(F309) \\sim Ueq,
Uanis(F310) \\sim Ueq, Uanis(F311) \\sim Ueq, Uanis(F312) \\sim Ueq,
Uanis(F313) \\sim Ueq, Uanis(F314) \\sim Ueq, Uanis(F315) \\sim Ueq,
Uanis(F316) \\sim Ueq, Uanis(F317) \\sim Ueq, Uanis(F318) \\sim Ueq,
Uanis(F319) \\sim Ueq, Uanis(F320) \\sim Ueq, Uanis(F321) \\sim Ueq,
Uanis(F322) \\sim Ueq, Uanis(F323) \\sim Ueq, Uanis(F324) \\sim Ueq,
Uanis(F410) \\sim Ueq, Uanis(F411) \\sim Ueq, Uanis(F412) \\sim Ueq,
Uanis(F413) \\sim Ueq, Uanis(F414) \\sim Ueq, Uanis(F415) \\sim Ueq,
Uanis(F416) \\sim Ueq, Uanis(F417) \\sim Ueq, Uanis(F418) \\sim Ueq,
Uanis(F419) \\sim Ueq, Uanis(F420) \\sim Ueq, Uanis(F421) \\sim Ueq,
Uanis(F422) \\sim Ueq, Uanis(F423) \\sim Ueq, Uanis(F424) \\sim Ueq,
Uanis(F101) \\sim Ueq, Uanis(F102) \\sim Ueq, Uanis(F103) \\sim Ueq,
Uanis(F104) \\sim Ueq, Uanis(F105) \\sim Ueq, Uanis(F106) \\sim Ueq,
Uanis(F107) \\sim Ueq, Uanis(F108) \\sim Ueq, Uanis(F109) \\sim Ueq,
Uanis(F110) \\sim Ueq, Uanis(F111) \\sim Ueq, Uanis(F112) \\sim Ueq,
Uanis(F113) \\sim Ueq, Uanis(F114) \\sim Ueq, Uanis(F115) \\sim Ueq,
Uanis(F116) \\sim Ueq, Uanis(F117) \\sim Ueq, Uanis(F118) \\sim Ueq,
Uanis(F119) \\sim Ueq, Uanis(F120) \\sim Ueq, Uanis(F121) \\sim Ueq,
Uanis(F122) \\sim Ueq, Uanis(F123) \\sim Ueq, Uanis(F124) \\sim Ueq,
Uanis(F201) \\sim Ueq, Uanis(F202) \\sim Ueq, Uanis(F203) \\sim Ueq,
Uanis(F210) \\sim Ueq, Uanis(F211) \\sim Ueq, Uanis(F212) \\sim Ueq,
Uanis(F216) \\sim Ueq, Uanis(F217) \\sim Ueq, Uanis(F218) \\sim Ueq,
Uanis(F219) \\sim Ueq, Uanis(F220) \\sim Ueq, Uanis(F221) \\sim Ueq,
Uanis(F222) \\sim Ueq, Uanis(F223) \\sim Ueq, Uanis(F224) \\sim Ueq: with sigma
of 0.007 and sigma for terminal atoms of 0.014
Uanis(F112) = Uanis(F212)
Uanis(F110) = Uanis(F210)
Uanis(F111) = Uanis(F211)
4. Others
 Sof(F422)=Sof(F423)=Sof(F424)=1-FVAR(1)
 Sof(F322)=Sof(F323)=Sof(F324)=FVAR(1)
 Sof(F419)=Sof(F420)=Sof(F421)=1-FVAR(2)
 Sof(F319)=Sof(F320)=Sof(F321)=FVAR(2)
 Sof(F410)=Sof(F411)=Sof(F412)=1-FVAR(3)
 Sof(F310)=Sof(F311)=Sof(F312)=FVAR(3)
 Sof(F416)=Sof(F417)=Sof(F418)=1-FVAR(4)
 Sof(F316)=Sof(F317)=Sof(F318)=FVAR(4)
 Sof(F413)=Sof(F414)=Sof(F415)=1-FVAR(5)
 Sof(F313)=Sof(F314)=Sof(F315)=FVAR(5)
 Sof(F201)=Sof(F202)=Sof(F203)=1-FVAR(6)
 Sof(F101)=Sof(F102)=Sof(F103)=FVAR(6)
 Sof(F210)=Sof(F211)=Sof(F212)=1-FVAR(7)
 Sof(F110)=Sof(F111)=Sof(F112)=FVAR(7)
 Sof(F219)=Sof(F220)=Sof(F221)=1-FVAR(8)
 Sof(F119)=Sof(F120)=Sof(F121)=FVAR(8)
 Sof(F222)=Sof(F223)=Sof(F224)=1-FVAR(9)
 Sof(F122)=Sof(F123)=Sof(F124)=FVAR(9)
 Sof(F216)=Sof(F217)=Sof(F218)=1-FVAR(10)
 Sof(F116)=Sof(F117)=Sof(F118)=FVAR(10)
5.a Secondary CH2 refined with riding coordinates:
 C90(H90A,H90B), C91(H91A,H91B), C93(H93A,H93B), C94(H94A,H94B)
5.b Aromatic/amide H refined with riding coordinates:
 C3(H3), C4(H4), C5(H5), C6(H6), C9(H9), C10(H10), C11(H11), C12(H12),
 C33(H33), C34(H34), C35(H35), C36(H36), C37(H37), C39(H39), C40(H40), C41(H41),
  C42(H42), C43(H43), C45(H45), C46(H46), C47(H47), C48(H48), C49(H49),
 C53(H53), C54(H54), C55(H55), C56(H56), C57(H57), C59(H59), C60(H60), C61(H61),
  C62(H62), C63(H63), C65(H65), C66(H66), C67(H67), C68(H68), C69(H69),
 C103(H103), C104(H104), C105(H105), C106(H106), C109(H109), C110(H110),
 C111(H111), C112(H112), C133(H133), C134(H134), C135(H135), C136(H136),
 C137(H137), C139(H139), C140(H140), C141(H141), C142(H142), C143(H143),
 C145(H145), C146(H146), C147(H147), C148(H148), C149(H149), C153(H153),
 C154(H154), C155(H155), C156(H156), C157(H157), C159(H159), C160(H160),
 C161(H161), C162(H162), C163(H163), C165(H165), C166(H166), C167(H167),
 C168(H168), C169(H169), C402(H402), C404(H404), C406(H406), C410(H410),
 C412(H412), C414(H414), C418(H418), C420(H420), C422(H422), C426(H426),
 C428(H428), C430(H430), C202(H202), C204(H204), C206(H206), C210(H210),
 C212(H212), C214(H214), C218(H218), C220(H220), C222(H222), C226(H226),
 C228(H228), C230(H230)
5.c Idealised Me refined as rotating group:
 C92(H92A,H92B,H92C), C95(H95A,H95B,H95C)
;
_olex2_submission_special_instructions 'No special instructions were received'
_oxdiff_exptl_absorpt_empirical_details
;
Empirical correction (ABSPACK) includes:
- Absorption correction using spherical harmonics
- Frame scaling
;
_oxdiff_exptl_absorpt_empirical_full_max 1.543
_oxdiff_exptl_absorpt_empirical_full_min 0.570

loop_
_space_group_symop_operation_xyz
'x, y, z'
'-x, -y, -z'

loop_
_atom_site_label
_atom_site_type_symbol
_atom_site_fract_x
_atom_site_fract_y
_atom_site_fract_z
_atom_site_U_iso_or_equiv
_atom_site_adp_type
_atom_site_occupancy
_atom_site_site_symmetry_order
_atom_site_calc_flag
_atom_site_refinement_flags_posn
_atom_site_refinement_flags_adp
_atom_site_refinement_flags_occupancy
_atom_site_disorder_assembly
_atom_site_disorder_group
Ir1 Ir 0.96800(2) 0.45996(2) 0.74419(2) 0.02129(3) Uani 1 1 d D . . . .
H1A H 0.8814(13) 0.5259(16) 0.7378(11) 0.026 Uiso 1 1 d DR . . . .
H1B H 0.995(2) 0.489(2) 0.6979(7) 0.026 Uiso 1 1 d DR . . . .
P31 P 0.94132(5) 0.37577(5) 0.70218(3) 0.02632(16) Uani 1 1 d . . . . .
P51 P 0.98458(5) 0.56780(5) 0.77203(2) 0.02015(14) Uani 1 1 d . . . . .
N2 N 1.09250(16) 0.36207(15) 0.75578(9) 0.0243(5) Uani 1 1 d . . . . .
N13 N 0.94012(17) 0.40339(16) 0.81206(9) 0.0264(5) Uani 1 1 d . . . . .
C3 C 1.1685(2) 0.3446(2) 0.72611(12) 0.0342(7) Uani 1 1 d . . . . .
H3 H 1.1672 0.3777 0.6973 0.041 Uiso 1 1 calc R . . . .
C4 C 1.2478(2) 0.2814(3) 0.73536(15) 0.0487(9) Uani 1 1 d . . . . .
H4 H 1.3000 0.2707 0.7133 0.058 Uiso 1 1 calc R . . . .
C5 C 1.2507(3) 0.2337(3) 0.77701(16) 0.0547(11) Uani 1 1 d . . . . .
H5 H 1.3052 0.1901 0.7843 0.066 Uiso 1 1 calc R . . . .
C6 C 1.1738(2) 0.2499(2) 0.80817(14) 0.0427(8) Uani 1 1 d . . . . .
H6 H 1.1747 0.2174 0.8371 0.051 Uiso 1 1 calc R . . . .
C7 C 1.0949(2) 0.31420(19) 0.79676(11) 0.0299(6) Uani 1 1 d . . . . .
C8 C 1.0095(2) 0.33544(19) 0.82712(11) 0.0279(6) Uani 1 1 d . . . . .
C9 C 0.9987(3) 0.2887(2) 0.86865(12) 0.0400(8) Uani 1 1 d . . . . .
H9 H 1.0479 0.2405 0.8785 0.048 Uiso 1 1 calc R . . . .
C10 C 0.9166(3) 0.3128(3) 0.89523(13) 0.0472(9) Uani 1 1 d . . . . .
H10 H 0.9081 0.2807 0.9233 0.057 Uiso 1 1 calc R . . . .
C11 C 0.8472(3) 0.3838(3) 0.88075(12) 0.0423(8) Uani 1 1 d . . . . .
H11 H 0.7901 0.4028 0.8992 0.051 Uiso 1 1 calc R . . . .
C12 C 0.8610(2) 0.4273(2) 0.83916(12) 0.0343(7) Uani 1 1 d . . . . .
H12 H 0.8124 0.4763 0.8293 0.041 Uiso 1 1 calc R . . . .
C32 C 1.0153(2) 0.3400(2) 0.64688(11) 0.0312(7) Uani 1 1 d . . . . .
C33 C 1.0715(3) 0.3768(2) 0.62546(12) 0.0404(8) Uani 1 1 d . . . . .
H33 H 1.0691 0.4244 0.6390 0.048 Uiso 1 1 calc R . . . .
C34 C 1.1308(3) 0.3454(3) 0.58476(13) 0.0521(10) Uani 1 1 d . . . . .
H34 H 1.1690 0.3709 0.5709 0.062 Uiso 1 1 calc R . . . .
C35 C 1.1339(3) 0.2768(3) 0.56465(14) 0.0580(11) Uani 1 1 d . . . . .
H35 H 1.1747 0.2546 0.5369 0.070 Uiso 1 1 calc R . . . .
C36 C 1.0779(3) 0.2404(3) 0.58472(14) 0.0556(11) Uani 1 1 d . . . . .
H36 H 1.0794 0.1939 0.5704 0.067 Uiso 1 1 calc R . . . .
C37 C 1.0195(3) 0.2710(2) 0.62551(12) 0.0425(8) Uani 1 1 d . . . . .
H37 H 0.9817 0.2449 0.6392 0.051 Uiso 1 1 calc R . . . .
C38 C 0.8310(2) 0.4303(2) 0.68767(13) 0.0364(8) Uani 1 1 d . . . . .
C39 C 0.7586(2) 0.4590(2) 0.72355(17) 0.0488(10) Uani 1 1 d . . . . .
H39 H 0.7673 0.4470 0.7551 0.059 Uiso 1 1 calc R . . . .
C40 C 0.6729(3) 0.5056(3) 0.7137(2) 0.0592(12) Uani 1 1 d . . . . .
H40 H 0.6239 0.5223 0.7384 0.071 Uiso 1 1 calc R . . . .
C41 C 0.6606(3) 0.5262(3) 0.6693(3) 0.0785(18) Uani 1 1 d . . . . .
H41 H 0.6028 0.5599 0.6627 0.094 Uiso 1 1 calc R . . . .
C42 C 0.7311(4) 0.4991(3) 0.6328(2) 0.0716(15) Uani 1 1 d . . . . .
H42 H 0.7213 0.5137 0.6014 0.086 Uiso 1 1 calc R . . . .
C43 C 0.8164(3) 0.4505(2) 0.64190(15) 0.0485(10) Uani 1 1 d . . . . .
H43 H 0.8644 0.4311 0.6168 0.058 Uiso 1 1 calc R . . . .
C44 C 0.9517(2) 0.27232(19) 0.73109(11) 0.0290(6) Uani 1 1 d . . . . .
C45 C 1.0353(2) 0.2107(2) 0.73721(12) 0.0371(8) Uani 1 1 d . . . . .
H45 H 1.0843 0.2228 0.7252 0.044 Uiso 1 1 calc R . . . .
C46 C 1.0482(3) 0.1319(2) 0.76059(14) 0.0487(10) Uani 1 1 d . . . . .
H46 H 1.1058 0.0904 0.7646 0.058 Uiso 1 1 calc R . . . .
C47 C 0.9777(3) 0.1136(3) 0.77800(15) 0.0551(11) Uani 1 1 d . . . . .
H47 H 0.9864 0.0595 0.7940 0.066 Uiso 1 1 calc R . . . .
C48 C 0.8955(3) 0.1734(3) 0.77209(15) 0.0565(11) Uani 1 1 d . . . . .
H48 H 0.8470 0.1606 0.7840 0.068 Uiso 1 1 calc R . . . .
C49 C 0.8814(3) 0.2529(2) 0.74886(13) 0.0422(8) Uani 1 1 d . . . . .
H49 H 0.8235 0.2940 0.7452 0.051 Uiso 1 1 calc R . . . .
C52 C 1.01584(18) 0.63813(17) 0.72700(10) 0.0224(6) Uani 1 1 d . . . . .
C53 C 0.9973(2) 0.64790(19) 0.68250(11) 0.0296(6) Uani 1 1 d . . . . .
H53 H 0.9669 0.6188 0.6752 0.036 Uiso 1 1 calc R . . . .
C54 C 1.0227(2) 0.6997(2) 0.64835(11) 0.0352(7) Uani 1 1 d . . . . .
H54 H 1.0098 0.7055 0.6178 0.042 Uiso 1 1 calc R . . . .
C55 C 1.0663(2) 0.7429(2) 0.65833(12) 0.0328(7) Uani 1 1 d . . . . .
H55 H 1.0848 0.7772 0.6346 0.039 Uiso 1 1 calc R . . . .
C56 C 1.0828(2) 0.7359(2) 0.70261(13) 0.0378(8) Uani 1 1 d . . . . .
H56 H 1.1115 0.7667 0.7099 0.045 Uiso 1 1 calc R . . . .
C57 C 1.0577(2) 0.6840(2) 0.73713(12) 0.0344(7) Uani 1 1 d . . . . .
H57 H 1.0692 0.6798 0.7678 0.041 Uiso 1 1 calc R . . . .
C58 C 1.0708(2) 0.5230(2) 0.80776(10) 0.0270(6) Uani 1 1 d . . . . .
C59 C 1.1579(2) 0.4988(2) 0.78741(13) 0.0394(8) Uani 1 1 d . . . . .
H59 H 1.1726 0.5116 0.7551 0.047 Uiso 1 1 calc R . . . .
C60 C 1.2237(3) 0.4559(3) 0.81413(15) 0.0533(10) Uani 1 1 d . . . . .
H60 H 1.2831 0.4406 0.8001 0.064 Uiso 1 1 calc R . . . .
C61 C 1.2036(3) 0.4352(3) 0.86080(16) 0.0622(12) Uani 1 1 d . . . . .
H61 H 1.2490 0.4057 0.8789 0.075 Uiso 1 1 calc R . . . .
C62 C 1.1176(3) 0.4575(3) 0.88101(15) 0.0608(12) Uani 1 1 d . . . . .
H62 H 1.1037 0.4429 0.9132 0.073 Uiso 1 1 calc R . . . .
C63 C 1.0508(2) 0.5013(3) 0.85477(12) 0.0424(8) Uani 1 1 d . . . . .
H63 H 0.9915 0.5164 0.8690 0.051 Uiso 1 1 calc R . . . .
C64 C 0.88909(19) 0.64442(19) 0.80943(10) 0.0265(6) Uani 1 1 d . . . . .
C65 C 0.8052(2) 0.6558(2) 0.80797(12) 0.0364(7) Uani 1 1 d . . . . .
H65 H 0.7974 0.6225 0.7879 0.044 Uiso 1 1 calc R . . . .
C66 C 0.7322(2) 0.7154(3) 0.83563(14) 0.0498(10) Uani 1 1 d . . . . .
H66 H 0.6751 0.7225 0.8343 0.060 Uiso 1 1 calc R . . . .
C67 C 0.7424(3) 0.7636(3) 0.86465(15) 0.0558(11) Uani 1 1 d . . . . .
H67 H 0.6925 0.8040 0.8837 0.067 Uiso 1 1 calc R . . . .
C68 C 0.8256(3) 0.7536(3) 0.86625(16) 0.0611(12) Uani 1 1 d . . . . .
H68 H 0.8328 0.7873 0.8863 0.073 Uiso 1 1 calc R . . . .
C69 C 0.8982(3) 0.6947(2) 0.83882(14) 0.0461(9) Uani 1 1 d . . . . .
H69 H 0.9551 0.6884 0.8401 0.055 Uiso 1 1 calc R . . . .
Ir11 Ir 0.53465(2) 1.01826(2) 0.75003(2) 0.01977(3) Uani 1 1 d D . . . .
H11A H 0.4414(12) 1.0611(18) 0.7677(10) 0.024 Uiso 1 1 d DR . . . .
H11B H 0.540(2) 0.9761(18) 0.7961(7) 0.024 Uiso 1 1 d DR . . . .
P131 P 0.50869(5) 0.91257(5) 0.72639(2) 0.02094(14) Uani 1 1 d . . . . .
P151 P 0.54921(5) 1.11308(5) 0.79105(3) 0.02152(14) Uani 1 1 d . . . . .
N102 N 0.66963(15) 0.96152(15) 0.72050(8) 0.0235(5) Uani 1 1 d . . . . .
N113 N 0.53766(16) 1.08379(15) 0.68246(8) 0.0246(5) Uani 1 1 d . . . . .
C103 C 0.7325(2) 0.89373(19) 0.73943(12) 0.0315(7) Uani 1 1 d . . . . .
H103 H 0.7166 0.8678 0.7683 0.038 Uiso 1 1 calc R . . . .
C104 C 0.8198(2) 0.8603(2) 0.71833(15) 0.0452(9) Uani 1 1 d . . . . .
H104 H 0.8631 0.8119 0.7324 0.054 Uiso 1 1 calc R . . . .
C105 C 0.8430(2) 0.8981(2) 0.67671(16) 0.0525(11) Uani 1 1 d . . . . .
H105 H 0.9027 0.8766 0.6619 0.063 Uiso 1 1 calc R . . . .
C106 C 0.7791(2) 0.9671(2) 0.65676(13) 0.0408(8) Uani 1 1 d . . . . .
H106 H 0.7942 0.9937 0.6279 0.049 Uiso 1 1 calc R . . . .
C107 C 0.69227(19) 0.99787(18) 0.67910(11) 0.0257(6) Uani 1 1 d . . . . .
C108 C 0.61941(19) 1.06846(18) 0.65884(10) 0.0244(6) Uani 1 1 d . . . . .
C109 C 0.6300(2) 1.1165(2) 0.61787(11) 0.0329(7) Uani 1 1 d . . . . .
H109 H 0.6874 1.1056 0.6017 0.039 Uiso 1 1 calc R . . . .
C110 C 0.5583(3) 1.1792(2) 0.60063(11) 0.0400(8) Uani 1 1 d . . . . .
H110 H 0.5654 1.2138 0.5734 0.048 Uiso 1 1 calc R . . . .
C111 C 0.4752(2) 1.1915(2) 0.62354(12) 0.0418(8) Uani 1 1 d . . . . .
H111 H 0.4243 1.2328 0.6117 0.050 Uiso 1 1 calc R . . . .
C112 C 0.4680(2) 1.1421(2) 0.66405(12) 0.0351(7) Uani 1 1 d . . . . .
H112 H 0.4110 1.1500 0.6796 0.042 Uiso 1 1 calc R . . . .
C132 C 0.4706(2) 0.84887(19) 0.77230(10) 0.0248(6) Uani 1 1 d . . . . .
C133 C 0.4848(2) 0.8416(2) 0.81749(10) 0.0315(7) Uani 1 1 d . . . . .
H133 H 0.5119 0.8732 0.8258 0.038 Uiso 1 1 calc R . . . .
C134 C 0.4599(3) 0.7886(2) 0.85096(11) 0.0388(8) Uani 1 1 d . . . . .
H134 H 0.4703 0.7838 0.8820 0.047 Uiso 1 1 calc R . . . .
C135 C 0.4202(2) 0.7430(2) 0.83954(11) 0.0346(7) Uani 1 1 d . . . . .
H135 H 0.4036 0.7064 0.8625 0.041 Uiso 1 1 calc R . . . .
C136 C 0.4047(3) 0.7505(3) 0.79492(12) 0.0456(9) Uani 1 1 d . . . . .
H136 H 0.3768 0.7194 0.7870 0.055 Uiso 1 1 calc R . . . .
C137 C 0.4297(3) 0.8032(3) 0.76123(12) 0.0426(9) Uani 1 1 d . . . . .
H137 H 0.4186 0.8081 0.7304 0.051 Uiso 1 1 calc R . . . .
C138 C 0.4256(2) 0.9514(2) 0.68879(10) 0.0266(6) Uani 1 1 d . . . . .
C139 C 0.3469(2) 1.0239(2) 0.70157(12) 0.0394(8) Uani 1 1 d . . . . .
H139 H 0.3381 1.0525 0.7288 0.047 Uiso 1 1 calc R . . . .
C140 C 0.2812(2) 1.0543(3) 0.67460(15) 0.0523(10) Uani 1 1 d . . . . .
H140 H 0.2280 1.1044 0.6832 0.063 Uiso 1 1 calc R . . . .
C141 C 0.2926(3) 1.0126(3) 0.63560(14) 0.0577(12) Uani 1 1 d . . . . .
H141 H 0.2479 1.0345 0.6169 0.069 Uiso 1 1 calc R . . . .
C142 C 0.3685(3) 0.9393(3) 0.62358(13) 0.0560(11) Uani 1 1 d . . . . .
H142 H 0.3754 0.9092 0.5973 0.067 Uiso 1 1 calc R . . . .
C143 C 0.4352(2) 0.9090(2) 0.64980(11) 0.0403(8) Uani 1 1 d . . . . .
H143 H 0.4880 0.8587 0.6410 0.048 Uiso 1 1 calc R . . . .
C144 C 0.60658(19) 0.83052(18) 0.69332(10) 0.0230(6) Uani 1 1 d . . . . .
C145 C 0.6430(2) 0.8542(2) 0.64982(10) 0.0293(6) Uani 1 1 d . . . . .
H145 H 0.6138 0.9110 0.6367 0.035 Uiso 1 1 calc R . . . .
C146 C 0.7212(2) 0.7961(2) 0.62551(12) 0.0380(8) Uani 1 1 d . . . . .
H146 H 0.7452 0.8130 0.5958 0.046 Uiso 1 1 calc R . . . .
C147 C 0.7647(2) 0.7132(2) 0.64443(13) 0.0405(8) Uani 1 1 d . . . . .
H147 H 0.8185 0.6732 0.6278 0.049 Uiso 1 1 calc R . . . .
C148 C 0.7292(2) 0.6891(2) 0.68763(13) 0.0404(8) Uani 1 1 d . . . . .
H148 H 0.7588 0.6322 0.7007 0.048 Uiso 1 1 calc R . . . .
C149 C 0.6505(2) 0.7472(2) 0.71212(11) 0.0316(7) Uani 1 1 d . . . . .
H149 H 0.6267 0.7300 0.7418 0.038 Uiso 1 1 calc R . . . .
C152 C 0.47092(18) 1.14837(18) 0.84547(10) 0.0231(6) Uani 1 1 d . . . . .
C153 C 0.4129(2) 1.1126(2) 0.86401(11) 0.0305(7) Uani 1 1 d . . . . .
H153 H 0.4136 1.0678 0.8486 0.037 Uiso 1 1 calc R . . . .
C154 C 0.3536(2) 1.1424(2) 0.90528(12) 0.0390(8) Uani 1 1 d . . . . .
H154 H 0.3134 1.1184 0.9175 0.047 Uiso 1 1 calc R . . . .
C155 C 0.3530(2) 1.2063(2) 0.92839(12) 0.0397(8) Uani 1 1 d . . . . .
H155 H 0.3127 1.2263 0.9565 0.048 Uiso 1 1 calc R . . . .
C156 C 0.4113(2) 1.2412(2) 0.91046(12) 0.0371(8) Uani 1 1 d . . . . .
H156 H 0.4115 1.2848 0.9266 0.044 Uiso 1 1 calc R . . . .
C157 C 0.4695(2) 1.2133(2) 0.86925(11) 0.0304(7) Uani 1 1 d . . . . .
H157 H 0.5087 1.2384 0.8570 0.037 Uiso 1 1 calc R . . . .
C158 C 0.6555(2) 1.0652(2) 0.80973(12) 0.0320(7) Uani 1 1 d . . . . .
C159 C 0.6647(3) 1.0302(2) 0.85463(15) 0.0451(9) Uani 1 1 d . . . . .
H159 H 0.6141 1.0364 0.8772 0.054 Uiso 1 1 calc R . . . .
C160 C 0.7479(3) 0.9858(3) 0.8671(2) 0.0704(15) Uani 1 1 d . . . . .
H160 H 0.7533 0.9625 0.8982 0.084 Uiso 1 1 calc R . . . .
C161 C 0.8208(3) 0.9757(3) 0.8356(3) 0.0801(19) Uani 1 1 d . . . . .
H161 H 0.8772 0.9450 0.8444 0.096 Uiso 1 1 calc R . . . .
C162 C 0.8129(3) 1.0099(3) 0.7911(2) 0.0730(17) Uani 1 1 d . . . . .
H162 H 0.8642 1.0029 0.7689 0.088 Uiso 1 1 calc R . . . .
C163 C 0.7311(2) 1.0548(3) 0.77767(16) 0.0494(10) Uani 1 1 d . . . . .
H163 H 0.7266 1.0785 0.7466 0.059 Uiso 1 1 calc R . . . .
C164 C 0.5375(2) 1.21685(19) 0.76164(10) 0.0280(6) Uani 1 1 d . . . . .
C165 C 0.4638(3) 1.2630(2) 0.74150(15) 0.0471(9) Uani 1 1 d . . . . .
H165 H 0.4242 1.2388 0.7421 0.057 Uiso 1 1 calc R . . . .
C166 C 0.4462(3) 1.3444(3) 0.72026(18) 0.0667(13) Uani 1 1 d . . . . .
H166 H 0.3947 1.3760 0.7067 0.080 Uiso 1 1 calc R . . . .
C167 C 0.5040(3) 1.3794(3) 0.71889(15) 0.0600(13) Uani 1 1 d . . . . .
H167 H 0.4925 1.4350 0.7042 0.072 Uiso 1 1 calc R . . . .
C168 C 0.5772(3) 1.3340(3) 0.73854(14) 0.0550(11) Uani 1 1 d . . . . .
H168 H 0.6168 1.3583 0.7377 0.066 Uiso 1 1 calc R . . . .
C169 C 0.5949(3) 1.2527(2) 0.75980(12) 0.0409(8) Uani 1 1 d . . . . .
H169 H 0.6467 1.2215 0.7732 0.049 Uiso 1 1 calc R . . . .
F301 F 0.11257(16) 0.95752(15) 0.67699(8) 0.0586(7) Uani 1 1 d . U . . .
F302 F 0.06227(19) 1.07353(14) 0.63601(9) 0.0618(7) Uani 1 1 d . U . . .
F303 F -0.02444(15) 1.02361(18) 0.67456(8) 0.0613(7) Uani 1 1 d . U . . .
F304 F -0.04423(13) 0.89847(16) 0.49042(7) 0.0504(6) Uani 1 1 d . U . . .
F305 F -0.13329(12) 0.98931(14) 0.54124(8) 0.0447(5) Uani 1 1 d . U . . .
F306 F -0.09163(14) 0.85429(15) 0.55740(8) 0.0505(6) Uani 1 1 d . U . . .
F307 F 0.31022(18) 0.73679(15) 0.70994(8) 0.0641(7) Uani 1 1 d . U . . .
F308 F 0.43127(17) 0.6274(3) 0.69382(11) 0.1088(14) Uani 1 1 d . U . . .
F309 F 0.3241(3) 0.6140(2) 0.73727(8) 0.0913(10) Uani 1 1 d . U . . .
F310 F 0.2934(5) 0.4235(3) 0.6413(2) 0.084(2) Uani 0.590(6) 1 d D U P A 1
F311 F 0.1719(3) 0.5080(3) 0.6235(3) 0.090(2) Uani 0.590(6) 1 d D U P A 1
F312 F 0.2816(5) 0.4587(4) 0.57202(16) 0.090(2) Uani 0.590(6) 1 d D U P A 1
F313 F 0.3021(5) 1.0403(5) 0.4495(3) 0.046(2) Uani 0.504(19) 1 d D U P B 1
F314 F 0.4217(4) 1.0359(6) 0.4592(4) 0.055(2) Uani 0.504(19) 1 d D U P B 1
F315 F 0.3106(9) 1.0758(4) 0.5144(2) 0.083(3) Uani 0.504(19) 1 d D U P B 1
F316 F 0.6360(3) 0.7727(3) 0.5203(3) 0.089(2) Uani 0.671(7) 1 d D U P C 1
F317 F 0.6231(3) 0.6706(4) 0.4968(3) 0.097(2) Uani 0.671(7) 1 d D U P C 1
F318 F 0.5922(3) 0.6937(4) 0.56794(19) 0.097(2) Uani 0.671(7) 1 d D U P C 1
F319 F 0.2135(6) 0.7356(4) 0.3374(3) 0.0499(19) Uani 0.55(3) 1 d D U P D 1
F320 F 0.2245(8) 0.8480(6) 0.3473(4) 0.061(2) Uani 0.55(3) 1 d D U P D 1
F321 F 0.1223(3) 0.8221(7) 0.3883(2) 0.056(2) Uani 0.55(3) 1 d D U P D 1
F322 F 0.4853(5) 0.5057(5) 0.38084(17) 0.072(2) Uani 0.606(16) 1 d D U P E 1
F323 F 0.5275(3) 0.5187(5) 0.4402(3) 0.074(2) Uani 0.606(16) 1 d D U P E 1
F324 F 0.4403(5) 0.4641(3) 0.4472(4) 0.096(3) Uani 0.606(16) 1 d D U P E 1
F410 F 0.1982(6) 0.5068(5) 0.5886(3) 0.075(3) Uani 0.410(6) 1 d D U P A 2
F411 F 0.3228(4) 0.4212(3) 0.6038(4) 0.088(3) Uani 0.410(6) 1 d D U P A 2
F412 F 0.2172(7) 0.4735(6) 0.6574(2) 0.087(3) Uani 0.410(6) 1 d D U P A 2
F413 F 0.3480(7) 1.0679(4) 0.5167(2) 0.062(2) Uani 0.496(19) 1 d D U P B 2
F414 F 0.2783(6) 1.0576(6) 0.4684(6) 0.082(3) Uani 0.496(19) 1 d D U P B 2
F415 F 0.4143(6) 1.0309(5) 0.4482(3) 0.055(2) Uani 0.496(19) 1 d D U P B 2
F416 F 0.6075(5) 0.6531(3) 0.5329(5) 0.076(3) Uani 0.329(7) 1 d D U P C 2
F417 F 0.6116(5) 0.7597(7) 0.5563(4) 0.092(4) Uani 0.329(7) 1 d D U P C 2
F418 F 0.6404(4) 0.7392(8) 0.4852(3) 0.096(4) Uani 0.329(7) 1 d D U P C 2
F419 F 0.2021(9) 0.8639(5) 0.3595(5) 0.050(3) Uani 0.45(3) 1 d D U P D 2
F420 F 0.1254(4) 0.7964(10) 0.3832(4) 0.062(3) Uani 0.45(3) 1 d D U P D 2
F421 F 0.2361(10) 0.7471(8) 0.3293(3) 0.077(4) Uani 0.45(3) 1 d D U P D 2
F422 F 0.4701(8) 0.4726(4) 0.4597(2) 0.076(4) Uani 0.394(16) 1 d D U P E 2
F423 F 0.4636(7) 0.4891(6) 0.3882(3) 0.066(3) Uani 0.394(16) 1 d D U P E 2
F424 F 0.5335(3) 0.5389(6) 0.4146(6) 0.091(4) Uani 0.394(16) 1 d D U P E 2
C401 C 0.17126(17) 0.84111(17) 0.55231(9) 0.0184(5) Uani 1 1 d . . . . .
C402 C 0.15353(18) 0.89466(17) 0.58868(9) 0.0196(5) Uani 1 1 d . . . . .
H402 H 0.2014 0.8926 0.6004 0.024 Uiso 1 1 calc R . . . .
C403 C 0.06874(18) 0.95030(17) 0.60802(9) 0.0214(5) Uani 1 1 d . . . . .
C404 C -0.00297(18) 0.95901(18) 0.59040(10) 0.0228(6) Uani 1 1 d . . . . .
H404 H -0.0609 0.9992 0.6025 0.027 Uiso 1 1 calc R . . . .
C405 C 0.01257(18) 0.90716(18) 0.55453(10) 0.0220(6) Uani 1 1 d . . . . .
C406 C 0.09754(17) 0.84803(17) 0.53692(9) 0.0198(5) Uani 1 1 d . . . . .
H406 H 0.1056 0.8111 0.5136 0.024 Uiso 1 1 calc R . . . .
C407 C 0.0546(2) 1.0009(2) 0.64888(11) 0.0299(7) Uani 1 1 d . . . . .
C408 C -0.06303(19) 0.9117(2) 0.53578(11) 0.0297(7) Uani 1 1 d . . . . .
C409 C 0.28801(17) 0.69381(17) 0.57808(9) 0.0187(5) Uani 1 1 d . . . . .
C410 C 0.31370(18) 0.70090(18) 0.61864(10) 0.0236(6) Uani 1 1 d . . . . .
H410 H 0.3284 0.7468 0.6200 0.028 Uiso 1 1 calc R . . . .
C411 C 0.3185(2) 0.64322(19) 0.65710(10) 0.0285(6) Uani 1 1 d . . . . .
C412 C 0.2989(2) 0.57508(19) 0.65646(10) 0.0308(7) Uani 1 1 d . . . . .
H412 H 0.3023 0.5355 0.6827 0.037 Uiso 1 1 calc R . . . .
C413 C 0.27401(18) 0.56570(19) 0.61659(10) 0.0278(6) Uani 1 1 d D . . . .
C414 C 0.26781(17) 0.62482(18) 0.57832(10) 0.0217(5) Uani 1 1 d . . . . .
H414 H 0.2493 0.6178 0.5517 0.026 Uiso 1 1 calc R . . . .
C415 C 0.3470(3) 0.6550(2) 0.69900(11) 0.0430(9) Uani 1 1 d . . . . .
C416 C 0.2544(2) 0.4916(2) 0.61469(11) 0.0419(8) Uani 1 1 d D . . . .
C417 C 0.34235(17) 0.81016(18) 0.52830(9) 0.0190(5) Uani 1 1 d . . . . .
C418 C 0.32046(18) 0.89570(18) 0.51159(9) 0.0224(6) Uani 1 1 d . . . . .
H418 H 0.2612 0.9330 0.5086 0.027 Uiso 1 1 calc R . . . .
C419 C 0.3825(2) 0.9279(2) 0.49929(10) 0.0283(6) Uani 1 1 d D . . . .
C420 C 0.4696(2) 0.8759(2) 0.50334(11) 0.0320(7) Uani 1 1 d . . . . .
H420 H 0.5122 0.8977 0.4947 0.038 Uiso 1 1 calc R . . . .
C421 C 0.4927(2) 0.7914(2) 0.52030(11) 0.0312(7) Uani 1 1 d D . . . .
C422 C 0.43057(18) 0.75908(19) 0.53237(10) 0.0244(6) Uani 1 1 d . . . . .
H422 H 0.4486 0.7006 0.5437 0.029 Uiso 1 1 calc R . . . .
C423 C 0.3552(2) 1.0197(2) 0.48192(12) 0.0434(9) Uani 1 1 d D . . . .
C424 C 0.5862(2) 0.7340(2) 0.52520(14) 0.0514(10) Uani 1 1 d D . . . .
C425 C 0.28936(17) 0.72890(17) 0.48515(9) 0.0174(5) Uani 1 1 d . . . . .
C426 C 0.24350(17) 0.77257(17) 0.44855(9) 0.0193(5) Uani 1 1 d . . . . .
H426 H 0.1967 0.8289 0.4530 0.023 Uiso 1 1 calc R . . . .
C427 C 0.26431(18) 0.73598(17) 0.40560(9) 0.0225(6) Uani 1 1 d D . . . .
C428 C 0.33385(19) 0.65614(19) 0.39655(10) 0.0264(6) Uani 1 1 d . . . . .
H428 H 0.3481 0.6315 0.3672 0.032 Uiso 1 1 calc R . . . .
C429 C 0.38226(18) 0.61300(18) 0.43177(10) 0.0248(6) Uani 1 1 d D . . . .
C430 C 0.35997(17) 0.64810(18) 0.47496(9) 0.0213(5) Uani 1 1 d . . . . .
H430 H 0.3939 0.6161 0.4985 0.026 Uiso 1 1 calc R . . . .
C431 C 0.20763(19) 0.78461(18) 0.36955(10) 0.0314(7) Uani 1 1 d D . . . .
C432 C 0.4602(2) 0.5273(2) 0.42421(10) 0.0420(9) Uani 1 1 d D . . . .
B400 B 0.27194(19) 0.76871(19) 0.53564(10) 0.0173(6) Uani 1 1 d . . . . .
F101 F 0.6402(3) 0.5158(4) 0.9408(3) 0.086(2) Uani 0.599(6) 1 d D U P F 1
F102 F 0.5607(3) 0.5891(5) 0.99625(13) 0.0808(19) Uani 0.599(6) 1 d D U P F 1
F103 F 0.5856(4) 0.6515(4) 0.9334(3) 0.093(2) Uani 0.599(6) 1 d D U P F 1
F104 F 0.51423(16) 0.45295(18) 0.82707(9) 0.0680(8) Uani 1 1 d . U . . .
F105 F 0.4176(2) 0.41924(16) 0.86896(9) 0.0706(8) Uani 1 1 d . U . . .
F106 F 0.37877(17) 0.53043(15) 0.82332(8) 0.0649(7) Uani 1 1 d . U . . .
F107 F 0.1685(2) 1.06757(16) 0.88524(13) 0.0937(11) Uani 1 1 d . U . . .
F108 F 0.2639(2) 1.01672(19) 0.82595(10) 0.0809(9) Uani 1 1 d . U . . .
F109 F 0.2995(2) 0.98340(18) 0.89239(12) 0.0841(9) Uani 1 1 d . U . . .
F110 F 0.1262(5) 0.8715(3) 0.76832(14) 0.0937(16) Uani 0.759(6) 1 d D U P G 1
F111 F 0.03641(19) 0.8431(4) 0.82159(16) 0.1062(19) Uani 0.759(6) 1 d D U P G 1
F112 F 0.1592(2) 0.74617(18) 0.79605(11) 0.0534(8) Uani 0.759(6) 1 d D U P G 1
F113 F 0.3068(2) 0.77159(18) 1.15484(10) 0.0909(11) Uani 1 1 d . U . . .
F114 F 0.39964(15) 0.69055(18) 1.10221(9) 0.0642(7) Uani 1 1 d . U . . .
F115 F 0.30561(17) 0.65385(18) 1.14315(9) 0.0670(7) Uani 1 1 d . U . . .
F116 F 0.0292(4) 0.9925(4) 1.11583(14) 0.0659(19) Uani 0.636(12) 1 d D U P H 1
F117 F 0.0825(5) 1.0405(3) 1.0548(4) 0.129(4) Uani 0.636(12) 1 d D U P H 1
F118 F -0.0081(4) 0.9922(5) 1.0530(3) 0.101(3) Uani 0.636(12) 1 d D U P H 1
F119 F 0.2113(8) 0.4408(4) 1.0529(4) 0.068(2) Uani 0.62(2) 1 d D U P I 1
F120 F 0.2047(8) 0.4161(3) 0.9857(2) 0.070(2) Uani 0.62(2) 1 d D U P I 1
F121 F 0.0948(3) 0.4439(4) 1.0402(4) 0.0616(19) Uani 0.62(2) 1 d D U P I 1
F122 F -0.1124(3) 0.8157(4) 1.0317(3) 0.0722(19) Uani 0.684(16) 1 d D U P J 1
F123 F -0.1048(3) 0.8055(5) 0.96058(17) 0.085(2) Uani 0.684(16) 1 d D U P J 1
F124 F -0.1366(3) 0.7192(3) 1.0086(4) 0.100(3) Uani 0.684(16) 1 d D U P J 1
F201 F 0.5577(4) 0.6596(5) 0.9637(4) 0.080(3) Uani 0.401(6) 1 d D U P F 2
F202 F 0.6325(4) 0.5788(7) 0.9101(2) 0.079(3) Uani 0.401(6) 1 d D U P F 2
F203 F 0.6081(6) 0.5257(6) 0.9761(4) 0.095(3) Uani 0.401(6) 1 d D U P F 2
F210 F 0.0556(8) 0.7990(9) 0.8297(3) 0.0937(16) Uani 0.241(6) 1 d D U P G 2
F211 F 0.1693(6) 0.7688(8) 0.7800(4) 0.1062(19) Uani 0.241(6) 1 d D U P G 2
F212 F 0.0693(8) 0.8969(5) 0.7858(4) 0.0534(8) Uani 0.241(6) 1 d D U P G 2
F216 F 0.0525(7) 1.0323(4) 1.0334(2) 0.070(3) Uani 0.364(12) 1 d D U P H 2
F217 F -0.0174(4) 0.9728(6) 1.0767(6) 0.092(4) Uani 0.364(12) 1 d D U P H 2
F218 F 0.0546(8) 1.0177(6) 1.1053(4) 0.086(4) Uani 0.364(12) 1 d D U P H 2
F219 F 0.1032(8) 0.4347(7) 1.0229(7) 0.067(3) Uani 0.38(2) 1 d D U P I 2
F220 F 0.1756(14) 0.4526(6) 1.0659(3) 0.069(3) Uani 0.38(2) 1 d D U P I 2
F221 F 0.2343(9) 0.4152(5) 0.9972(6) 0.081(4) Uani 0.38(2) 1 d D U P I 2
F222 F -0.1184(7) 0.7643(13) 0.9642(4) 0.102(5) Uani 0.316(16) 1 d D U P J 2
F223 F -0.1317(5) 0.7276(8) 1.0358(6) 0.086(4) Uani 0.316(16) 1 d D U P J 2
F224 F -0.1070(6) 0.8349(5) 1.0130(7) 0.074(4) Uani 0.316(16) 1 d D U P J 2
C201 C 0.33026(18) 0.65228(17) 0.94555(9) 0.0202(5) Uani 1 1 d . . . . .
C202 C 0.40689(18) 0.64841(18) 0.95619(10) 0.0230(6) Uani 1 1 d . . . . .
H202 H 0.4019 0.6867 0.9780 0.028 Uiso 1 1 calc R . . . .
C203 C 0.49010(19) 0.59029(19) 0.93585(10) 0.0277(6) Uani 1 1 d D . . . .
C204 C 0.5009(2) 0.53547(19) 0.90259(11) 0.0294(6) Uani 1 1 d . . . . .
H204 H 0.5578 0.4961 0.8886 0.035 Uiso 1 1 calc R . . . .
C205 C 0.42627(19) 0.53989(18) 0.89040(10) 0.0251(6) Uani 1 1 d . . . . .
C206 C 0.34327(18) 0.59569(18) 0.91197(9) 0.0219(6) Uani 1 1 d . . . . .
H206 H 0.2933 0.5956 0.9037 0.026 Uiso 1 1 calc R . . . .
C207 C 0.5698(2) 0.5878(2) 0.94898(11) 0.0411(8) Uani 1 1 d D . . . .
C208 C 0.4342(2) 0.4862(2) 0.85253(12) 0.0354(7) Uani 1 1 d . . . . .
C209 C 0.20635(17) 0.79617(18) 0.92011(9) 0.0214(5) Uani 1 1 d . . . . .
C210 C 0.22842(19) 0.86521(18) 0.91371(10) 0.0248(6) Uani 1 1 d . . . . .
H210 H 0.2533 0.8743 0.9371 0.030 Uiso 1 1 calc R . . . .
C211 C 0.2152(2) 0.9212(2) 0.87418(11) 0.0309(7) Uani 1 1 d . . . . .
C212 C 0.1794(2) 0.9101(2) 0.83923(11) 0.0354(7) Uani 1 1 d . . . . .
H212 H 0.1704 0.9481 0.8122 0.043 Uiso 1 1 calc R . . . .
C213 C 0.1570(2) 0.8424(2) 0.84479(11) 0.0331(7) Uani 1 1 d D . . . .
C214 C 0.16997(19) 0.78667(19) 0.88438(10) 0.0256(6) Uani 1 1 d . . . . .
H214 H 0.1536 0.7407 0.8872 0.031 Uiso 1 1 calc R . . . .
C215 C 0.2363(3) 0.9963(2) 0.86971(14) 0.0450(9) Uani 1 1 d . . . . .
C216 C 0.1177(2) 0.8272(2) 0.80873(11) 0.0473(9) Uani 1 1 d D . . . .
C217 C 0.21895(17) 0.77043(18) 1.01156(9) 0.0205(5) Uani 1 1 d . . . . .
C218 C 0.26920(18) 0.72900(18) 1.04693(10) 0.0230(6) Uani 1 1 d . . . . .
H218 H 0.3144 0.6718 1.0429 0.028 Uiso 1 1 calc R . . . .
C219 C 0.2550(2) 0.7688(2) 1.08776(11) 0.0282(6) Uani 1 1 d . . . . .
C220 C 0.1873(2) 0.8502(2) 1.09633(11) 0.0343(7) Uani 1 1 d . . . . .
H220 H 0.1774 0.8773 1.1243 0.041 Uiso 1 1 calc R . . . .
C221 C 0.1341(2) 0.8912(2) 1.06276(10) 0.0321(7) Uani 1 1 d D . . . .
C222 C 0.15072(19) 0.85275(19) 1.02131(10) 0.0260(6) Uani 1 1 d . . . . .
H222 H 0.1143 0.8834 0.9986 0.031 Uiso 1 1 calc R . . . .
C223 C 0.3155(2) 0.7218(2) 1.12234(12) 0.0386(8) Uani 1 1 d . . . . .
C224 C 0.0587(2) 0.9784(2) 1.07069(11) 0.0518(11) Uani 1 1 d D . . . .
C225 C 0.16141(18) 0.68088(19) 0.97766(9) 0.0225(6) Uani 1 1 d . . . . .
C226 C 0.18754(19) 0.5937(2) 0.99182(10) 0.0256(6) Uani 1 1 d . . . . .
H226 H 0.2483 0.5566 0.9910 0.031 Uiso 1 1 calc R . . . .
C227 C 0.1270(2) 0.5596(2) 1.00719(11) 0.0319(7) Uani 1 1 d D . . . .
C228 C 0.0379(2) 0.6117(2) 1.00984(12) 0.0381(8) Uani 1 1 d . . . . .
H228 H -0.0033 0.5885 1.0206 0.046 Uiso 1 1 calc R . . . .
C229 C 0.0105(2) 0.6981(2) 0.99651(12) 0.0364(8) Uani 1 1 d D . . . .
C230 C 0.07082(19) 0.7323(2) 0.98042(11) 0.0291(6) Uani 1 1 d . . . . .
H230 H 0.0500 0.7920 0.9711 0.035 Uiso 1 1 calc R . . . .
C231 C 0.1595(2) 0.4661(2) 1.02192(11) 0.0412(8) Uani 1 1 d D . . . .
C232 C -0.0854(2) 0.7575(2) 1.00062(14) 0.0540(11) Uani 1 1 d D . . . .
B200 B 0.2303(2) 0.7245(2) 0.96411(10) 0.0195(6) Uani 1 1 d . . . . .
C90 C 0.4633(4) 0.9842(5) 1.0102(2) 0.106(2) Uani 1 1 d D . . . .
H90A H 0.4048 1.0345 1.0113 0.127 Uiso 1 1 calc R . . . .
H90B H 0.4696 0.9605 1.0426 0.127 Uiso 1 1 calc R . . . .
C91 C 0.4680(6) 0.9129(5) 0.9803(3) 0.131(3) Uani 1 1 d D . . . .
H91A H 0.5265 0.8627 0.9787 0.157 Uiso 1 1 calc R . . . .
H91B H 0.4599 0.9368 0.9481 0.157 Uiso 1 1 calc R . . . .
C92 C 0.3932(5) 0.8817(6) 1.0032(3) 0.130(3) Uani 1 1 d D . . . .
H92A H 0.3928 0.8425 0.9824 0.196 Uiso 1 1 calc GR . . . .
H92B H 0.3357 0.9322 1.0075 0.196 Uiso 1 1 calc GR . . . .
H92C H 0.4054 0.8515 1.0335 0.196 Uiso 1 1 calc GR . . . .
C93 C 0.0361(4) 0.5170(5) 0.4904(2) 0.106(2) Uani 1 1 d D . . . .
H93A H 0.0300 0.5422 0.4581 0.127 Uiso 1 1 calc R . . . .
H93B H 0.0953 0.4679 0.4893 0.127 Uiso 1 1 calc R . . . .
C94 C 0.0262(5) 0.5880(4) 0.5226(3) 0.125(3) Uani 1 1 d D . . . .
H94A H 0.0358 0.5626 0.5545 0.150 Uiso 1 1 calc R . . . .
H94B H -0.0334 0.6366 0.5248 0.150 Uiso 1 1 calc R . . . .
C95 C 0.1005(6) 0.6224(5) 0.4986(3) 0.150(4) Uani 1 1 d D . . . .
H95A H 0.0845 0.6561 0.4695 0.226 Uiso 1 1 calc GR . . . .
H95B H 0.1580 0.5727 0.4917 0.226 Uiso 1 1 calc GR . . . .
H95C H 0.1032 0.6588 0.5202 0.226 Uiso 1 1 calc GR . . . .

loop_
_atom_site_aniso_label
_atom_site_aniso_U_11
_atom_site_aniso_U_22
_atom_site_aniso_U_33
_atom_site_aniso_U_23
_atom_site_aniso_U_13
_atom_site_aniso_U_12
Ir1 0.02174(6) 0.01478(5) 0.02815(6) 0.00310(4) -0.00859(4) -0.00802(4)
P31 0.0299(4) 0.0176(3) 0.0349(4) 0.0021(3) -0.0118(3) -0.0117(3)
P51 0.0200(3) 0.0173(3) 0.0245(3) 0.0013(3) -0.0068(3) -0.0087(3)
N2 0.0238(12) 0.0187(12) 0.0304(13) -0.0009(10) -0.0022(10) -0.0103(10)
N13 0.0291(13) 0.0229(12) 0.0293(13) 0.0021(10) -0.0042(10) -0.0146(11)
C3 0.0275(16) 0.0328(17) 0.0378(18) -0.0011(14) -0.0023(13) -0.0109(14)
C4 0.0258(17) 0.047(2) 0.055(2) -0.0079(18) 0.0009(16) -0.0028(16)
C5 0.0318(19) 0.040(2) 0.071(3) 0.001(2) -0.0175(19) 0.0042(16)
C6 0.0372(19) 0.0293(18) 0.049(2) 0.0081(15) -0.0157(16) -0.0034(15)
C7 0.0302(16) 0.0207(15) 0.0350(16) 0.0020(12) -0.0093(13) -0.0073(12)
C8 0.0327(16) 0.0213(14) 0.0290(15) 0.0006(12) -0.0071(13) -0.0111(13)
C9 0.050(2) 0.0338(18) 0.0325(17) 0.0060(14) -0.0079(15) -0.0168(16)
C10 0.066(3) 0.050(2) 0.0304(18) 0.0054(16) -0.0008(17) -0.034(2)
C11 0.045(2) 0.050(2) 0.0359(18) -0.0067(16) 0.0092(16) -0.0298(18)
C12 0.0316(17) 0.0338(18) 0.0404(18) -0.0037(14) -0.0015(14) -0.0183(14)
C32 0.0424(18) 0.0251(15) 0.0287(15) 0.0008(12) -0.0121(14) -0.0151(14)
C33 0.054(2) 0.040(2) 0.0355(18) -0.0030(15) -0.0070(16) -0.0279(18)
C34 0.071(3) 0.055(2) 0.039(2) -0.0086(18) 0.0034(19) -0.039(2)
C35 0.080(3) 0.054(3) 0.038(2) -0.0119(18) 0.006(2) -0.032(2)
C36 0.089(3) 0.045(2) 0.040(2) -0.0116(17) -0.005(2) -0.036(2)
C37 0.062(2) 0.0347(19) 0.0387(19) -0.0015(15) -0.0093(17) -0.0283(18)
C38 0.0354(18) 0.0227(16) 0.060(2) 0.0018(15) -0.0197(16) -0.0168(14)
C39 0.0346(19) 0.038(2) 0.081(3) -0.0060(19) -0.0133(19) -0.0188(16)
C40 0.030(2) 0.042(2) 0.106(4) -0.010(2) -0.011(2) -0.0140(17)
C41 0.045(3) 0.043(3) 0.159(6) -0.003(3) -0.055(3) -0.014(2)
C42 0.074(3) 0.048(3) 0.107(4) 0.015(3) -0.063(3) -0.023(2)
C43 0.053(2) 0.036(2) 0.063(3) 0.0099(18) -0.032(2) -0.0191(18)
C44 0.0383(17) 0.0189(14) 0.0327(16) 0.0007(12) -0.0102(13) -0.0138(13)
C45 0.0411(19) 0.0212(15) 0.047(2) 0.0035(14) -0.0099(15) -0.0125(14)
C46 0.063(3) 0.0224(17) 0.054(2) 0.0072(16) -0.019(2) -0.0123(17)
C47 0.084(3) 0.031(2) 0.051(2) 0.0116(17) -0.010(2) -0.031(2)
C48 0.070(3) 0.048(2) 0.062(3) 0.010(2) -0.002(2) -0.043(2)
C49 0.044(2) 0.0306(18) 0.055(2) 0.0005(16) -0.0110(17) -0.0188(16)
C52 0.0233(14) 0.0163(13) 0.0262(14) 0.0016(11) -0.0035(11) -0.0086(11)
C53 0.0392(17) 0.0192(14) 0.0314(16) 0.0018(12) -0.0103(13) -0.0128(13)
C54 0.050(2) 0.0229(16) 0.0273(16) 0.0027(12) -0.0066(14) -0.0126(15)
C55 0.0283(16) 0.0218(15) 0.0391(18) 0.0068(13) 0.0016(13) -0.0087(13)
C56 0.0396(19) 0.0365(18) 0.047(2) 0.0075(15) -0.0112(16) -0.0262(16)
C57 0.0402(18) 0.0362(18) 0.0368(17) 0.0048(14) -0.0134(14) -0.0243(15)
C58 0.0302(15) 0.0274(15) 0.0295(15) 0.0058(12) -0.0148(12) -0.0156(13)
C59 0.0334(18) 0.050(2) 0.0375(18) 0.0033(16) -0.0121(15) -0.0191(16)
C60 0.0302(19) 0.067(3) 0.060(3) 0.003(2) -0.0189(18) -0.0161(19)
C61 0.052(3) 0.079(3) 0.059(3) 0.024(2) -0.038(2) -0.027(2)
C62 0.060(3) 0.088(3) 0.043(2) 0.029(2) -0.029(2) -0.040(3)
C63 0.041(2) 0.057(2) 0.0357(18) 0.0116(16) -0.0140(15) -0.0282(18)
C64 0.0261(15) 0.0206(14) 0.0284(15) 0.0003(11) -0.0033(12) -0.0075(12)
C65 0.0305(17) 0.0344(18) 0.0399(18) -0.0051(14) -0.0034(14) -0.0105(14)
C66 0.0320(19) 0.049(2) 0.055(2) -0.0083(19) 0.0030(17) -0.0083(17)
C67 0.050(2) 0.041(2) 0.052(2) -0.0148(19) 0.0097(19) -0.0039(18)
C68 0.067(3) 0.051(3) 0.060(3) -0.031(2) -0.002(2) -0.017(2)
C69 0.046(2) 0.042(2) 0.052(2) -0.0165(17) -0.0038(17) -0.0179(17)
Ir11 0.02110(5) 0.01781(5) 0.02041(5) -0.00122(4) -0.00019(4) -0.00995(4)
P131 0.0264(4) 0.0218(4) 0.0177(3) 0.0006(3) -0.0032(3) -0.0139(3)
P151 0.0206(3) 0.0188(3) 0.0260(4) -0.0042(3) -0.0001(3) -0.0102(3)
N102 0.0232(12) 0.0175(11) 0.0295(13) -0.0017(9) -0.0032(10) -0.0091(10)
N113 0.0256(12) 0.0201(12) 0.0250(12) 0.0005(10) -0.0004(10) -0.0096(10)
C103 0.0313(16) 0.0177(14) 0.0458(19) -0.0001(13) -0.0104(14) -0.0097(12)
C104 0.0270(17) 0.0229(17) 0.074(3) -0.0030(17) -0.0093(17) -0.0003(14)
C105 0.0241(17) 0.035(2) 0.080(3) -0.0075(19) 0.0067(18) -0.0033(15)
C106 0.0278(17) 0.0319(18) 0.052(2) -0.0055(15) 0.0096(15) -0.0101(14)
C107 0.0241(14) 0.0184(14) 0.0332(16) -0.0039(12) 0.0007(12) -0.0098(12)
C108 0.0270(14) 0.0223(14) 0.0243(14) -0.0041(11) 0.0015(11) -0.0128(12)
C109 0.0360(17) 0.0369(18) 0.0277(16) 0.0013(13) 0.0014(13) -0.0214(15)
C110 0.057(2) 0.0396(19) 0.0263(16) 0.0088(14) -0.0073(15) -0.0261(18)
C111 0.042(2) 0.0373(19) 0.0350(18) 0.0108(15) -0.0115(15) -0.0098(16)
C112 0.0272(16) 0.0333(17) 0.0354(17) 0.0033(14) -0.0024(13) -0.0079(14)
C132 0.0307(15) 0.0253(15) 0.0212(13) 0.0009(11) -0.0015(11) -0.0166(13)
C133 0.0459(19) 0.0331(17) 0.0256(15) 0.0039(13) -0.0105(14) -0.0258(15)
C134 0.061(2) 0.041(2) 0.0224(15) 0.0077(14) -0.0084(15) -0.0310(18)
C135 0.0428(19) 0.0302(17) 0.0321(17) 0.0054(13) 0.0014(14) -0.0225(15)
C136 0.068(3) 0.057(2) 0.0381(19) 0.0090(17) -0.0118(18) -0.052(2)
C137 0.070(3) 0.055(2) 0.0255(16) 0.0070(15) -0.0124(16) -0.049(2)
C138 0.0302(15) 0.0313(16) 0.0212(14) 0.0039(12) -0.0062(12) -0.0165(13)
C139 0.0301(17) 0.050(2) 0.0381(18) -0.0091(16) -0.0043(14) -0.0163(16)
C140 0.0272(18) 0.060(3) 0.058(2) -0.011(2) -0.0094(17) -0.0062(17)
C141 0.040(2) 0.085(3) 0.044(2) 0.000(2) -0.0219(18) -0.019(2)
C142 0.051(2) 0.082(3) 0.0339(19) -0.012(2) -0.0179(17) -0.021(2)
C143 0.0376(19) 0.049(2) 0.0296(17) -0.0059(15) -0.0100(14) -0.0117(16)
C144 0.0297(15) 0.0185(13) 0.0228(14) -0.0022(11) -0.0058(11) -0.0114(12)
C145 0.0361(17) 0.0213(15) 0.0263(15) 0.0002(12) -0.0015(13) -0.0111(13)
C146 0.0389(19) 0.0357(18) 0.0335(17) -0.0045(14) 0.0017(14) -0.0141(15)
C147 0.0337(18) 0.0303(18) 0.048(2) -0.0096(15) -0.0049(15) -0.0048(14)
C148 0.043(2) 0.0234(16) 0.047(2) 0.0024(14) -0.0160(16) -0.0060(15)
C149 0.0396(18) 0.0244(15) 0.0305(16) 0.0037(12) -0.0100(14) -0.0134(14)
C152 0.0223(14) 0.0218(14) 0.0227(14) -0.0003(11) -0.0028(11) -0.0081(11)
C153 0.0358(17) 0.0322(17) 0.0281(15) -0.0057(13) -0.0006(13) -0.0198(14)
C154 0.0404(19) 0.049(2) 0.0321(17) -0.0064(15) 0.0078(14) -0.0282(17)
C155 0.0406(19) 0.044(2) 0.0295(17) -0.0116(15) 0.0077(14) -0.0178(16)
C156 0.046(2) 0.0327(18) 0.0323(17) -0.0100(14) -0.0006(15) -0.0173(16)
C157 0.0358(17) 0.0271(16) 0.0311(16) -0.0048(13) -0.0016(13) -0.0170(14)
C158 0.0248(15) 0.0241(15) 0.051(2) -0.0118(14) -0.0058(14) -0.0112(13)
C159 0.039(2) 0.0293(18) 0.066(3) 0.0049(17) -0.0236(18) -0.0101(15)
C160 0.061(3) 0.037(2) 0.114(4) 0.006(2) -0.053(3) -0.009(2)
C161 0.038(3) 0.041(3) 0.167(6) -0.029(3) -0.042(3) -0.003(2)
C162 0.026(2) 0.057(3) 0.144(5) -0.056(3) 0.003(3) -0.019(2)
C163 0.0324(18) 0.051(2) 0.075(3) -0.033(2) 0.0065(18) -0.0251(17)
C164 0.0364(17) 0.0225(15) 0.0246(14) -0.0063(12) 0.0039(12) -0.0151(13)
C165 0.043(2) 0.0262(18) 0.069(3) 0.0061(17) -0.0128(19) -0.0136(16)
C166 0.075(3) 0.028(2) 0.084(3) 0.015(2) -0.024(3) -0.012(2)
C167 0.096(4) 0.0251(19) 0.048(2) 0.0012(17) 0.011(2) -0.028(2)
C168 0.092(3) 0.045(2) 0.045(2) -0.0053(18) 0.005(2) -0.051(3)
C169 0.062(2) 0.041(2) 0.0359(18) -0.0024(15) -0.0059(17) -0.0380(19)
F301 0.0628(15) 0.0510(14) 0.0422(12) -0.0207(10) -0.0261(11) 0.0046(11)
F302 0.098(2) 0.0349(12) 0.0617(15) -0.0135(11) -0.0106(14) -0.0350(13)
F303 0.0439(13) 0.0904(19) 0.0475(13) -0.0423(13) 0.0142(10) -0.0263(13)
F304 0.0327(11) 0.0843(17) 0.0353(11) -0.0125(11) -0.0104(9) -0.0221(11)
F305 0.0221(9) 0.0443(12) 0.0592(13) -0.0024(10) -0.0168(9) -0.0030(8)
F306 0.0403(12) 0.0550(14) 0.0715(15) 0.0174(11) -0.0231(11) -0.0339(11)
F307 0.0927(19) 0.0467(14) 0.0448(13) -0.0126(11) -0.0338(13) -0.0112(13)
F308 0.0425(15) 0.179(4) 0.0778(19) -0.075(2) -0.0264(14) 0.0004(18)
F309 0.161(3) 0.088(2) 0.0299(13) 0.0177(13) -0.0357(16) -0.056(2)
F310 0.116(5) 0.039(3) 0.117(5) 0.040(3) -0.069(4) -0.044(3)
F311 0.043(3) 0.051(3) 0.179(7) -0.024(4) -0.001(3) -0.026(2)
F312 0.158(6) 0.064(3) 0.072(3) -0.021(3) 0.026(4) -0.085(4)
F313 0.048(3) 0.040(3) 0.061(4) 0.022(3) -0.026(3) -0.028(3)
F314 0.065(3) 0.065(4) 0.064(5) 0.028(3) -0.033(3) -0.054(3)
F315 0.121(7) 0.028(3) 0.069(4) 0.001(3) 0.007(4) -0.018(4)
F316 0.034(2) 0.057(3) 0.190(6) 0.015(3) -0.041(3) -0.0283(19)
F317 0.038(2) 0.079(4) 0.146(5) -0.063(4) -0.013(3) 0.012(2)
F318 0.040(2) 0.108(4) 0.122(4) 0.043(4) -0.044(3) -0.015(3)
F319 0.067(4) 0.037(3) 0.050(3) -0.007(2) -0.040(3) -0.013(3)
F320 0.094(5) 0.057(4) 0.057(4) 0.032(3) -0.044(4) -0.051(4)
F321 0.035(3) 0.061(4) 0.048(3) -0.011(3) -0.025(2) 0.009(2)
F322 0.059(3) 0.065(4) 0.037(2) -0.025(2) -0.013(2) 0.029(3)
F323 0.036(3) 0.076(4) 0.074(4) -0.041(3) -0.032(2) 0.028(2)
F324 0.090(4) 0.024(2) 0.128(6) 0.011(3) 0.007(4) 0.000(2)
F410 0.114(6) 0.055(4) 0.101(6) 0.034(4) -0.069(5) -0.066(4)
F411 0.068(4) 0.024(3) 0.161(8) -0.025(4) -0.004(5) -0.013(3)
F412 0.136(7) 0.082(5) 0.075(5) 0.013(4) 0.012(5) -0.092(5)
F413 0.070(5) 0.027(3) 0.083(4) 0.004(3) -0.004(3) -0.023(3)
F414 0.054(4) 0.055(4) 0.150(7) 0.057(5) -0.054(5) -0.036(3)
F415 0.080(4) 0.067(4) 0.044(3) 0.028(3) -0.028(3) -0.056(3)
F416 0.026(4) 0.052(5) 0.144(8) 0.010(6) -0.028(5) -0.011(3)
F417 0.049(5) 0.104(7) 0.121(7) -0.036(6) -0.057(5) -0.004(5)
F418 0.024(4) 0.117(8) 0.112(7) 0.004(6) 0.007(4) -0.012(4)
F419 0.065(5) 0.036(3) 0.051(5) 0.016(3) -0.042(4) -0.014(3)
F420 0.038(4) 0.090(6) 0.074(5) 0.026(4) -0.031(3) -0.041(4)
F421 0.084(6) 0.069(5) 0.036(3) -0.019(3) -0.036(4) 0.018(4)
F422 0.087(6) 0.039(4) 0.041(4) -0.013(3) -0.026(4) 0.035(4)
F423 0.062(5) 0.041(4) 0.073(6) -0.041(4) -0.033(4) 0.015(4)
F424 0.027(3) 0.089(6) 0.136(8) -0.047(6) -0.004(4) 0.000(3)
C401 0.0187(12) 0.0156(12) 0.0185(12) 0.0028(10) -0.0023(10) -0.0071(10)
C402 0.0204(13) 0.0169(13) 0.0215(13) 0.0015(10) -0.0042(10) -0.0086(11)
C403 0.0238(14) 0.0156(13) 0.0223(13) -0.0006(10) -0.0029(11) -0.0070(11)
C404 0.0182(13) 0.0182(13) 0.0257(14) 0.0003(11) 0.0006(11) -0.0048(11)
C405 0.0179(13) 0.0224(14) 0.0232(13) 0.0032(11) -0.0042(11) -0.0077(11)
C406 0.0207(13) 0.0203(13) 0.0190(13) 0.0001(10) -0.0028(10) -0.0099(11)
C407 0.0275(15) 0.0234(15) 0.0325(16) -0.0078(12) -0.0039(13) -0.0045(12)
C408 0.0208(14) 0.0338(17) 0.0314(16) 0.0005(13) -0.0053(12) -0.0096(13)
C409 0.0157(12) 0.0168(13) 0.0190(12) -0.0012(10) -0.0008(10) -0.0041(10)
C410 0.0228(14) 0.0196(14) 0.0234(14) -0.0026(11) -0.0052(11) -0.0041(11)
C411 0.0279(15) 0.0232(15) 0.0211(14) -0.0023(11) -0.0052(12) 0.0009(12)
C412 0.0292(16) 0.0227(15) 0.0240(15) 0.0068(12) -0.0001(12) -0.0014(12)
C413 0.0232(14) 0.0202(14) 0.0322(16) 0.0022(12) 0.0014(12) -0.0064(12)
C414 0.0183(13) 0.0196(13) 0.0232(13) 0.0004(11) -0.0024(10) -0.0059(11)
C415 0.048(2) 0.039(2) 0.0239(16) -0.0046(14) -0.0105(15) -0.0007(16)
C416 0.044(2) 0.0268(17) 0.051(2) 0.0071(15) -0.0017(17) -0.0168(16)
C417 0.0191(13) 0.0220(13) 0.0166(12) -0.0035(10) -0.0026(10) -0.0091(11)
C418 0.0223(13) 0.0239(14) 0.0231(13) 0.0031(11) -0.0080(11) -0.0114(12)
C419 0.0335(16) 0.0312(16) 0.0276(15) 0.0036(12) -0.0096(13) -0.0202(14)
C420 0.0279(16) 0.0393(18) 0.0384(17) -0.0018(14) -0.0060(13) -0.0228(14)
C421 0.0211(14) 0.0352(17) 0.0398(17) -0.0063(14) -0.0057(13) -0.0131(13)
C422 0.0211(14) 0.0204(14) 0.0304(15) -0.0019(11) -0.0052(11) -0.0077(11)
C423 0.046(2) 0.038(2) 0.058(2) 0.0156(17) -0.0182(18) -0.0295(18)
C424 0.0249(18) 0.040(2) 0.089(3) -0.003(2) -0.0116(19) -0.0132(16)
C425 0.0159(12) 0.0179(13) 0.0182(12) 0.0015(10) -0.0020(10) -0.0083(10)
C426 0.0186(12) 0.0147(12) 0.0219(13) -0.0005(10) -0.0031(10) -0.0054(10)
C427 0.0214(13) 0.0210(14) 0.0236(14) -0.0001(11) -0.0081(11) -0.0064(11)
C428 0.0273(15) 0.0253(15) 0.0222(14) -0.0065(11) -0.0045(11) -0.0061(12)
C429 0.0200(13) 0.0215(14) 0.0262(14) -0.0046(11) -0.0035(11) -0.0026(11)
C430 0.0181(13) 0.0226(14) 0.0197(13) 0.0011(11) -0.0046(10) -0.0061(11)
C431 0.0358(17) 0.0257(16) 0.0285(16) -0.0016(12) -0.0139(13) -0.0063(13)
C432 0.0353(19) 0.0354(19) 0.0350(18) -0.0124(15) -0.0097(15) 0.0064(15)
B400 0.0162(13) 0.0172(14) 0.0182(14) -0.0005(11) -0.0031(11) -0.0070(11)
F101 0.028(2) 0.080(4) 0.135(5) -0.051(4) -0.037(3) 0.011(2)
F102 0.049(3) 0.151(6) 0.054(3) -0.014(3) -0.024(2) -0.045(3)
F103 0.082(4) 0.100(4) 0.143(6) 0.069(4) -0.075(4) -0.074(4)
F104 0.0489(14) 0.0878(19) 0.0575(15) -0.0458(14) 0.0046(11) -0.0157(13)
F105 0.117(2) 0.0428(14) 0.0691(16) -0.0109(12) -0.0170(16) -0.0465(15)
F106 0.0787(17) 0.0455(14) 0.0547(14) -0.0185(11) -0.0401(13) 0.0032(12)
F107 0.089(2) 0.0269(13) 0.144(3) -0.0191(15) 0.031(2) -0.0245(14)
F108 0.118(2) 0.0694(18) 0.0633(17) 0.0147(14) 0.0073(16) -0.0634(18)
F109 0.119(3) 0.0584(17) 0.114(2) 0.0287(16) -0.054(2) -0.0666(18)
F110 0.171(5) 0.077(3) 0.047(2) 0.0214(19) -0.061(3) -0.054(3)
F111 0.0311(17) 0.177(4) 0.089(3) -0.078(3) -0.0256(17) -0.001(2)
F112 0.077(2) 0.0437(16) 0.0419(16) -0.0084(13) -0.0286(15) -0.0187(15)
F113 0.101(2) 0.0671(18) 0.0799(19) -0.0344(15) -0.0690(17) 0.0158(15)
F114 0.0361(12) 0.0815(18) 0.0642(15) 0.0088(13) -0.0267(11) -0.0121(12)
F115 0.0669(16) 0.0734(18) 0.0649(16) 0.0369(14) -0.0415(13) -0.0326(14)
F116 0.056(3) 0.055(3) 0.044(2) -0.022(2) -0.007(2) 0.017(2)
F117 0.133(5) 0.028(2) 0.155(7) -0.002(3) 0.042(5) -0.004(3)
F118 0.066(4) 0.094(4) 0.078(4) -0.052(3) -0.054(3) 0.051(3)
F119 0.086(5) 0.046(3) 0.098(4) 0.030(3) -0.058(4) -0.044(3)
F120 0.099(5) 0.034(2) 0.063(3) -0.006(2) 0.006(3) -0.026(3)
F121 0.065(3) 0.052(3) 0.079(4) 0.008(2) 0.004(3) -0.046(2)
F122 0.043(2) 0.069(3) 0.080(4) -0.033(3) 0.001(2) 0.000(2)
F123 0.030(2) 0.113(5) 0.101(3) -0.012(3) -0.028(2) -0.012(2)
F124 0.030(2) 0.069(3) 0.206(7) -0.031(4) 0.000(3) -0.030(2)
F201 0.037(4) 0.081(5) 0.137(7) -0.051(5) -0.027(4) -0.021(3)
F202 0.038(3) 0.139(7) 0.075(5) -0.022(5) 0.001(3) -0.052(4)
F203 0.072(5) 0.099(6) 0.134(7) 0.069(5) -0.074(5) -0.050(5)
F210 0.171(5) 0.077(3) 0.047(2) 0.0214(19) -0.061(3) -0.054(3)
F211 0.0311(17) 0.177(4) 0.089(3) -0.078(3) -0.0256(17) -0.001(2)
F212 0.077(2) 0.0437(16) 0.0419(16) -0.0084(13) -0.0286(15) -0.0187(15)
F216 0.081(6) 0.030(4) 0.053(4) -0.006(3) -0.015(4) 0.017(3)
F217 0.031(4) 0.089(6) 0.127(8) -0.018(6) 0.000(5) -0.003(4)
F218 0.086(6) 0.051(5) 0.090(6) -0.049(5) -0.055(5) 0.026(4)
F219 0.082(6) 0.052(5) 0.101(7) 0.014(4) -0.041(5) -0.052(4)
F220 0.086(7) 0.050(4) 0.073(5) 0.015(4) -0.030(5) -0.030(5)
F221 0.073(6) 0.030(4) 0.113(7) 0.002(4) 0.027(5) -0.021(4)
F222 0.047(5) 0.134(9) 0.122(7) -0.035(7) -0.052(5) -0.013(6)
F223 0.026(4) 0.093(7) 0.116(8) 0.015(6) 0.011(5) -0.022(4)
F224 0.036(4) 0.053(5) 0.124(9) -0.014(6) 0.004(5) -0.018(4)
C201 0.0205(13) 0.0198(13) 0.0195(13) 0.0043(10) -0.0034(10) -0.0098(11)
C202 0.0237(14) 0.0224(14) 0.0236(14) 0.0005(11) -0.0054(11) -0.0108(12)
C203 0.0205(14) 0.0281(16) 0.0323(16) 0.0008(12) -0.0063(12) -0.0087(12)
C204 0.0231(14) 0.0236(15) 0.0340(16) -0.0028(12) -0.0027(12) -0.0044(12)
C205 0.0286(15) 0.0181(14) 0.0252(14) -0.0003(11) -0.0041(12) -0.0077(12)
C206 0.0226(13) 0.0195(13) 0.0235(14) 0.0030(11) -0.0046(11) -0.0100(11)
C207 0.0242(16) 0.043(2) 0.054(2) -0.0064(17) -0.0105(15) -0.0108(15)
C208 0.0357(17) 0.0255(16) 0.0390(18) -0.0068(14) -0.0100(14) -0.0053(14)
C209 0.0184(13) 0.0202(13) 0.0211(13) -0.0009(11) -0.0028(10) -0.0050(11)
C210 0.0257(14) 0.0215(14) 0.0256(14) -0.0006(11) -0.0043(11) -0.0091(12)
C211 0.0332(16) 0.0215(15) 0.0305(16) 0.0016(12) -0.0009(13) -0.0083(13)
C212 0.0413(18) 0.0221(15) 0.0260(15) 0.0045(12) -0.0067(14) -0.0006(14)
C213 0.0350(17) 0.0267(16) 0.0266(15) -0.0036(12) -0.0109(13) -0.0010(13)
C214 0.0257(14) 0.0225(14) 0.0255(14) -0.0011(11) -0.0077(12) -0.0064(12)
C215 0.055(2) 0.0252(17) 0.049(2) 0.0073(15) -0.0031(18) -0.0170(17)
C216 0.057(2) 0.044(2) 0.0322(18) -0.0015(16) -0.0212(17) -0.0084(18)
C217 0.0187(13) 0.0226(14) 0.0208(13) 0.0010(11) -0.0028(10) -0.0105(11)
C218 0.0217(13) 0.0198(14) 0.0250(14) -0.0005(11) -0.0047(11) -0.0067(11)
C219 0.0276(15) 0.0264(15) 0.0285(15) -0.0023(12) -0.0123(12) -0.0064(12)
C220 0.0335(17) 0.0330(17) 0.0292(16) -0.0094(13) -0.0122(13) -0.0031(14)
C221 0.0295(16) 0.0262(16) 0.0302(16) -0.0062(13) -0.0078(13) -0.0008(13)
C222 0.0225(14) 0.0268(15) 0.0251(14) 0.0001(12) -0.0073(11) -0.0067(12)
C223 0.0404(19) 0.0339(18) 0.0341(18) -0.0089(14) -0.0176(15) -0.0030(15)
C224 0.050(2) 0.038(2) 0.040(2) -0.0125(17) -0.0150(18) 0.0104(18)
C225 0.0223(14) 0.0266(15) 0.0208(13) -0.0020(11) -0.0036(11) -0.0124(12)
C226 0.0252(14) 0.0292(15) 0.0249(14) 0.0005(12) -0.0052(11) -0.0142(12)
C227 0.0370(17) 0.0349(17) 0.0324(16) -0.0013(13) -0.0034(13) -0.0242(15)
C228 0.0344(18) 0.045(2) 0.0444(19) -0.0076(16) 0.0022(15) -0.0285(16)
C229 0.0230(15) 0.043(2) 0.0462(19) -0.0097(16) -0.0016(14) -0.0165(15)
C230 0.0229(14) 0.0309(16) 0.0345(16) -0.0042(13) -0.0028(12) -0.0128(13)
C231 0.047(2) 0.041(2) 0.047(2) 0.0034(16) -0.0075(17) -0.0309(18)
C232 0.0267(18) 0.052(2) 0.084(3) -0.012(2) 0.000(2) -0.0189(18)
B200 0.0185(14) 0.0204(15) 0.0188(14) 0.0011(12) -0.0034(11) -0.0085(12)
C90 0.123(6) 0.123(6) 0.083(4) 0.034(4) -0.032(4) -0.067(5)
C91 0.169(8) 0.119(7) 0.143(7) 0.022(5) -0.072(6) -0.084(6)
C92 0.161(8) 0.148(7) 0.138(7) 0.022(6) -0.069(6) -0.105(7)
C93 0.148(7) 0.119(6) 0.084(4) 0.029(4) -0.060(5) -0.080(5)
C94 0.182(8) 0.097(5) 0.157(7) 0.038(5) -0.119(6) -0.086(6)
C95 0.226(10) 0.095(5) 0.193(8) 0.022(5) -0.167(8) -0.075(6)

loop_
_atom_type_symbol
_atom_type_description
_atom_type_scat_dispersion_real
_atom_type_scat_dispersion_imag
_atom_type_scat_source
C C 0.0033 0.0016 'International Tables Vol C Tables 4.2.6.8 and 6.1.1.4'
H H 0.0000 0.0000 'International Tables Vol C Tables 4.2.6.8 and 6.1.1.4'
B B 0.0013 0.0007 'International Tables Vol C Tables 4.2.6.8 and 6.1.1.4'
F F 0.0171 0.0103 'International Tables Vol C Tables 4.2.6.8 and 6.1.1.4'
Ir Ir -1.4442 7.9887 'International Tables Vol C Tables 4.2.6.8 and 6.1.1.4'
N N 0.0061 0.0033 'International Tables Vol C Tables 4.2.6.8 and 6.1.1.4'
P P 0.1023 0.0942 'International Tables Vol C Tables 4.2.6.8 and 6.1.1.4'

loop_
_geom_angle_atom_site_label_1
_geom_angle_atom_site_label_2
_geom_angle_atom_site_label_3
_geom_angle
_geom_angle_site_symmetry_1
H1A Ir1 H1B 84.3(17) .
P31 Ir1 H1A 85.4(12) .
P31 Ir1 H1B 81.2(12) .
P31 Ir1 P51 166.53(3) .
P51 Ir1 H1A 85.9(12) .
P51 Ir1 H1B 87.7(12) .
N2 Ir1 H1A 178.0(13) .
N2 Ir1 H1B 97.7(12) .
N2 Ir1 P31 94.61(7) .
N2 Ir1 P51 94.43(7) .
N2 Ir1 N13 76.30(9) .
N13 Ir1 H1A 101.7(12) .
N13 Ir1 H1B 173.5(13) .
N13 Ir1 P31 96.71(7) .
N13 Ir1 P51 95.12(7) .
C32 P31 Ir1 116.43(11) .
C38 P31 Ir1 112.09(11) .
C38 P31 C32 105.49(16) .
C44 P31 Ir1 115.02(10) .
C44 P31 C32 100.66(14) .
C44 P31 C38 105.90(15) .
C52 P51 Ir1 115.14(9) .
C58 P51 Ir1 111.21(10) .
C58 P51 C52 104.93(13) .
C58 P51 C64 104.12(14) .
C64 P51 Ir1 116.87(10) .
C64 P51 C52 103.28(13) .
C3 N2 Ir1 125.1(2) .
C3 N2 C7 118.1(3) .
C7 N2 Ir1 116.81(19) .
C8 N13 Ir1 115.6(2) .
C12 N13 Ir1 126.0(2) .
C12 N13 C8 118.3(3) .
N2 C3 H3 118.4 .
N2 C3 C4 123.1(3) .
C4 C3 H3 118.4 .
C3 C4 H4 120.5 .
C3 C4 C5 119.0(4) .
C5 C4 H4 120.5 .
C4 C5 H5 120.4 .
C4 C5 C6 119.3(3) .
C6 C5 H5 120.4 .
C5 C6 H6 120.3 .
C5 C6 C7 119.3(3) .
C7 C6 H6 120.3 .
N2 C7 C6 121.2(3) .
N2 C7 C8 115.3(3) .
C6 C7 C8 123.5(3) .
N13 C8 C7 115.8(3) .
N13 C8 C9 121.1(3) .
C9 C8 C7 123.1(3) .
C8 C9 H9 120.2 .
C10 C9 C8 119.6(3) .
C10 C9 H9 120.2 .
C9 C10 H10 120.5 .
C11 C10 C9 119.0(3) .
C11 C10 H10 120.5 .
C10 C11 H11 120.4 .
C10 C11 C12 119.2(3) .
C12 C11 H11 120.4 .
N13 C12 C11 122.7(3) .
N13 C12 H12 118.7 .
C11 C12 H12 118.7 .
C33 C32 P31 122.4(2) .
C33 C32 C37 117.7(3) .
C37 C32 P31 119.8(3) .
C32 C33 H33 119.2 .
C34 C33 C32 121.5(3) .
C34 C33 H33 119.2 .
C33 C34 H34 120.3 .
C35 C34 C33 119.5(4) .
C35 C34 H34 120.3 .
C34 C35 H35 120.0 .
C36 C35 C34 120.0(4) .
C36 C35 H35 120.0 .
C35 C36 H36 119.8 .
C35 C36 C37 120.5(4) .
C37 C36 H36 119.8 .
C32 C37 H37 119.6 .
C36 C37 C32 120.7(3) .
C36 C37 H37 119.6 .
C39 C38 P31 119.3(3) .
C43 C38 P31 122.3(3) .
C43 C38 C39 118.2(3) .
C38 C39 H39 119.5 .
C38 C39 C40 121.0(4) .
C40 C39 H39 119.5 .
C39 C40 H40 120.1 .
C41 C40 C39 119.7(5) .
C41 C40 H40 120.1 .
C40 C41 H41 119.6 .
C40 C41 C42 120.8(4) .
C42 C41 H41 119.6 .
C41 C42 H42 119.9 .
C41 C42 C43 120.3(5) .
C43 C42 H42 119.9 .
C38 C43 C42 120.0(5) .
C38 C43 H43 120.0 .
C42 C43 H43 120.0 .
C45 C44 P31 117.4(2) .
C49 C44 P31 124.2(3) .
C49 C44 C45 118.4(3) .
C44 C45 H45 119.6 .
C46 C45 C44 120.9(3) .
C46 C45 H45 119.6 .
C45 C46 H46 120.0 .
C47 C46 C45 120.1(4) .
C47 C46 H46 120.0 .
C46 C47 H47 120.2 .
C48 C47 C46 119.6(4) .
C48 C47 H47 120.2 .
C47 C48 H48 119.4 .
C47 C48 C49 121.1(4) .
C49 C48 H48 119.4 .
C44 C49 C48 120.0(4) .
C44 C49 H49 120.0 .
C48 C49 H49 120.0 .
C53 C52 P51 120.9(2) .
C53 C52 C57 118.4(3) .
C57 C52 P51 120.7(2) .
C52 C53 H53 119.6 .
C52 C53 C54 120.7(3) .
C54 C53 H53 119.6 .
C53 C54 H54 119.7 .
C55 C54 C53 120.5(3) .
C55 C54 H54 119.7 .
C54 C55 H55 120.3 .
C56 C55 C54 119.4(3) .
C56 C55 H55 120.3 .
C55 C56 H56 119.8 .
C55 C56 C57 120.5(3) .
C57 C56 H56 119.8 .
C52 C57 H57 119.8 .
C56 C57 C52 120.4(3) .
C56 C57 H57 119.8 .
C59 C58 P51 120.7(2) .
C59 C58 C63 119.1(3) .
C63 C58 P51 119.5(2) .
C58 C59 H59 119.9 .
C60 C59 C58 120.1(3) .
C60 C59 H59 119.9 .
C59 C60 H60 119.7 .
C61 C60 C59 120.6(4) .
C61 C60 H60 119.7 .
C60 C61 H61 120.2 .
C62 C61 C60 119.6(4) .
C62 C61 H61 120.2 .
C61 C62 H62 119.8 .
C61 C62 C63 120.5(4) .
C63 C62 H62 119.8 .
C58 C63 C62 120.0(4) .
C58 C63 H63 120.0 .
C62 C63 H63 120.0 .
C65 C64 P51 120.5(2) .
C65 C64 C69 118.3(3) .
C69 C64 P51 121.1(3) .
C64 C65 H65 119.6 .
C64 C65 C66 120.7(3) .
C66 C65 H65 119.6 .
C65 C66 H66 119.9 .
C67 C66 C65 120.3(4) .
C67 C66 H66 119.9 .
C66 C67 H67 120.1 .
C66 C67 C68 119.7(4) .
C68 C67 H67 120.1 .
C67 C68 H68 119.9 .
C69 C68 C67 120.2(4) .
C69 C68 H68 119.9 .
C64 C69 H69 119.6 .
C68 C69 C64 120.7(4) .
C68 C69 H69 119.6 .
H11A Ir11 H11B 84.3(17) .
P131 Ir11 H11A 86.9(12) .
P131 Ir11 H11B 89.6(12) .
P151 Ir11 H11A 87.0(12) .
P151 Ir11 H11B 77.7(12) .
P151 Ir11 P131 166.40(3) .
N102 Ir11 H11A 176.3(12) .
N102 Ir11 H11B 99.3(12) .
N102 Ir11 P131 93.99(7) .
N102 Ir11 P151 92.89(7) .
N102 Ir11 N113 76.84(9) .
N113 Ir11 H11A 99.5(12) .
N113 Ir11 H11B 174.2(12) .
N113 Ir11 P131 94.94(7) .
N113 Ir11 P151 98.04(7) .
C132 P131 Ir11 116.85(10) .
C132 P131 C138 102.43(14) .
C132 P131 C144 103.23(13) .
C138 P131 Ir11 115.10(10) .
C144 P131 Ir11 112.87(9) .
C144 P131 C138 104.82(13) .
C152 P151 Ir11 116.10(10) .
C158 P151 Ir11 111.53(10) .
C158 P151 C152 103.48(14) .
C158 P151 C164 105.43(15) .
C164 P151 Ir11 117.53(10) .
C164 P151 C152 101.19(13) .
C103 N102 Ir11 125.2(2) .
C103 N102 C107 118.8(3) .
C107 N102 Ir11 115.91(19) .
C108 N113 Ir11 114.76(19) .
C112 N113 Ir11 126.3(2) .
C112 N113 C108 118.7(3) .
N102 C103 H103 118.9 .
N102 C103 C104 122.2(3) .
C104 C103 H103 118.9 .
C103 C104 H104 120.5 .
C105 C104 C103 118.9(3) .
C105 C104 H104 120.5 .
C104 C105 H105 120.3 .
C106 C105 C104 119.4(3) .
C106 C105 H105 120.3 .
C105 C106 H106 120.3 .
C105 C106 C107 119.4(3) .
C107 C106 H106 120.3 .
N102 C107 C106 121.1(3) .
N102 C107 C108 116.0(2) .
C106 C107 C108 122.8(3) .
N113 C108 C107 115.3(2) .
N113 C108 C109 120.3(3) .
C109 C108 C107 124.4(3) .
C108 C109 H109 119.8 .
C110 C109 C108 120.5(3) .
C110 C109 H109 119.8 .
C109 C110 H110 120.6 .
C109 C110 C111 118.9(3) .
C111 C110 H110 120.6 .
C110 C111 H111 120.8 .
C112 C111 C110 118.5(3) .
C112 C111 H111 120.8 .
N113 C112 C111 123.0(3) .
N113 C112 H112 118.5 .
C111 C112 H112 118.5 .
C133 C132 P131 121.8(2) .
C133 C132 C137 118.7(3) .
C137 C132 P131 119.4(2) .
C132 C133 H133 119.7 .
C132 C133 C134 120.5(3) .
C134 C133 H133 119.7 .
C133 C134 H134 119.8 .
C135 C134 C133 120.3(3) .
C135 C134 H134 119.8 .
C134 C135 H135 120.1 .
C136 C135 C134 119.7(3) .
C136 C135 H135 120.1 .
C135 C136 H136 119.9 .
C135 C136 C137 120.3(3) .
C137 C136 H136 119.9 .
C132 C137 H137 119.8 .
C136 C137 C132 120.4(3) .
C136 C137 H137 119.8 .
C139 C138 P131 118.3(2) .
C143 C138 P131 123.0(3) .
C143 C138 C139 118.6(3) .
C138 C139 H139 119.9 .
C140 C139 C138 120.2(3) .
C140 C139 H139 119.9 .
C139 C140 H140 119.8 .
C141 C140 C139 120.4(4) .
C141 C140 H140 119.8 .
C140 C141 H141 120.0 .
C140 C141 C142 120.0(4) .
C142 C141 H141 120.0 .
C141 C142 H142 119.9 .
C141 C142 C143 120.1(4) .
C143 C142 H142 119.9 .
C138 C143 H143 119.7 .
C142 C143 C138 120.6(3) .
C142 C143 H143 119.7 .
C145 C144 P131 119.0(2) .
C149 C144 P131 121.9(2) .
C149 C144 C145 118.8(3) .
C144 C145 H145 119.6 .
C146 C145 C144 120.8(3) .
C146 C145 H145 119.6 .
C145 C146 H146 119.9 .
C145 C146 C147 120.1(3) .
C147 C146 H146 119.9 .
C146 C147 H147 120.2 .
C148 C147 C146 119.6(3) .
C148 C147 H147 120.2 .
C147 C148 H148 119.7 .
C147 C148 C149 120.5(3) .
C149 C148 H148 119.7 .
C144 C149 H149 119.9 .
C148 C149 C144 120.2(3) .
C148 C149 H149 119.9 .
C153 C152 P151 122.2(2) .
C153 C152 C157 118.8(3) .
C157 C152 P151 119.0(2) .
C152 C153 H153 119.9 .
C152 C153 C154 120.2(3) .
C154 C153 H153 119.9 .
C153 C154 H154 119.8 .
C155 C154 C153 120.4(3) .
C155 C154 H154 119.8 .
C154 C155 H155 120.2 .
C154 C155 C156 119.7(3) .
C156 C155 H155 120.2 .
C155 C156 H156 119.7 .
C155 C156 C157 120.6(3) .
C157 C156 H156 119.7 .
C152 C157 H157 119.8 .
C156 C157 C152 120.4(3) .
C156 C157 H157 119.8 .
C159 C158 P151 121.0(3) .
C159 C158 C163 118.2(3) .
C163 C158 P151 120.4(3) .
C158 C159 H159 119.8 .
C158 C159 C160 120.4(4) .
C160 C159 H159 119.8 .
C159 C160 H160 119.6 .
C161 C160 C159 120.8(5) .
C161 C160 H160 119.6 .
C160 C161 H161 120.2 .
C160 C161 C162 119.6(4) .
C162 C161 H161 120.2 .
C161 C162 H162 119.5 .
C161 C162 C163 120.9(5) .
C163 C162 H162 119.5 .
C158 C163 H163 120.0 .
C162 C163 C158 120.0(5) .
C162 C163 H163 120.0 .
C165 C164 P151 116.2(2) .
C165 C164 C169 118.7(3) .
C169 C164 P151 125.1(3) .
C164 C165 H165 119.5 .
C164 C165 C166 120.9(4) .
C166 C165 H165 119.5 .
C165 C166 H166 120.2 .
C167 C166 C165 119.7(4) .
C167 C166 H166 120.2 .
C166 C167 H167 120.1 .
C168 C167 C166 119.8(4) .
C168 C167 H167 120.1 .
C167 C168 H168 119.6 .
C167 C168 C169 120.7(4) .
C169 C168 H168 119.6 .
C164 C169 C168 120.2(4) .
C164 C169 H169 119.9 .
C168 C169 H169 119.9 .
C402 C401 B400 119.5(2) .
C406 C401 C402 115.4(2) .
C406 C401 B400 124.6(2) .
C401 C402 H402 118.8 .
C403 C402 C401 122.4(3) .
C403 C402 H402 118.8 .
C402 C403 C404 120.9(3) .
C402 C403 C407 119.4(3) .
C404 C403 C407 119.7(3) .
C403 C404 H404 121.1 .
C405 C404 C403 117.9(3) .
C405 C404 H404 121.1 .
C404 C405 C406 120.9(3) .
C404 C405 C408 119.7(3) .
C406 C405 C408 119.3(3) .
C401 C406 H406 118.8 .
C405 C406 C401 122.4(3) .
C405 C406 H406 118.8 .
F301 C407 C403 112.4(2) .
F302 C407 F301 105.5(3) .
F302 C407 C403 112.5(3) .
F303 C407 F301 107.2(3) .
F303 C407 F302 106.1(3) .
F303 C407 C403 112.6(3) .
F304 C408 F305 106.0(3) .
F304 C408 F306 107.0(3) .
F304 C408 C405 113.1(2) .
F305 C408 C405 112.3(3) .
F306 C408 F305 105.4(2) .
F306 C408 C405 112.6(3) .
C410 C409 B400 121.4(2) .
C414 C409 C410 115.9(2) .
C414 C409 B400 122.3(2) .
C409 C410 H410 118.8 .
C411 C410 C409 122.3(3) .
C411 C410 H410 118.8 .
C410 C411 C415 119.0(3) .
C412 C411 C410 120.8(3) .
C412 C411 C415 120.2(3) .
C411 C412 H412 120.8 .
C411 C412 C413 118.3(3) .
C413 C412 H412 120.8 .
C412 C413 C414 120.6(3) .
C412 C413 C416 119.3(3) .
C414 C413 C416 120.0(3) .
C409 C414 C413 122.0(3) .
C409 C414 H414 119.0 .
C413 C414 H414 119.0 .
F307 C415 F309 104.4(3) .
F307 C415 C411 112.5(3) .
F308 C415 F307 107.3(4) .
F308 C415 F309 106.6(3) .
F308 C415 C411 112.9(3) .
F309 C415 C411 112.6(3) .
F310 C416 F312 102.1(4) .
F310 C416 C413 115.6(3) .
F311 C416 F310 105.8(4) .
F311 C416 F312 102.8(4) .
F311 C416 C413 116.0(3) .
F312 C416 C413 112.8(3) .
F410 C416 F412 104.4(5) .
F410 C416 C413 113.9(3) .
F411 C416 F410 110.0(5) .
F411 C416 F412 104.6(5) .
F411 C416 C413 113.6(4) .
F412 C416 C413 109.5(4) .
C418 C417 C422 115.9(2) .
C418 C417 B400 121.7(2) .
C422 C417 B400 121.8(2) .
C417 C418 H418 118.9 .
C419 C418 C417 122.1(3) .
C419 C418 H418 118.9 .
C418 C419 C423 119.7(3) .
C420 C419 C418 120.9(3) .
C420 C419 C423 119.4(3) .
C419 C420 H420 120.9 .
C421 C420 C419 118.1(3) .
C421 C420 H420 120.9 .
C420 C421 C422 121.0(3) .
C420 C421 C424 119.2(3) .
C422 C421 C424 119.8(3) .
C417 C422 H422 119.0 .
C421 C422 C417 121.9(3) .
C421 C422 H422 119.0 .
F313 C423 C419 110.2(4) .
F314 C423 F313 103.8(4) .
F314 C423 C419 113.5(4) .
F315 C423 F313 106.1(5) .
F315 C423 F314 108.3(5) .
F315 C423 C419 114.2(4) .
F413 C423 C419 109.8(4) .
F414 C423 F413 105.1(5) .
F414 C423 F415 108.9(5) .
F414 C423 C419 115.0(4) .
F415 C423 F413 103.9(4) .
F415 C423 C419 113.3(5) .
F316 C424 F317 108.6(4) .
F316 C424 F318 104.7(4) .
F316 C424 C421 115.3(3) .
F317 C424 F318 103.9(4) .
F317 C424 C421 112.1(3) .
F318 C424 C421 111.4(3) .
F416 C424 F417 109.0(5) .
F416 C424 F418 104.7(5) .
F416 C424 C421 116.6(4) .
F417 C424 F418 103.0(5) .
F417 C424 C421 112.4(4) .
F418 C424 C421 110.0(4) .
C426 C425 C430 115.4(2) .
C426 C425 B400 125.0(2) .
C430 C425 B400 119.3(2) .
C425 C426 H426 119.0 .
C427 C426 C425 122.0(2) .
C427 C426 H426 119.0 .
C426 C427 C431 118.4(2) .
C428 C427 C426 121.4(3) .
C428 C427 C431 120.2(2) .
C427 C428 H428 121.2 .
C427 C428 C429 117.6(3) .
C429 C428 H428 121.2 .
C428 C429 C430 121.1(3) .
C428 C429 C432 120.8(2) .
C430 C429 C432 118.1(2) .
C425 C430 H430 118.8 .
C429 C430 C425 122.5(3) .
C429 C430 H430 118.8 .
F319 C431 F321 105.2(4) .
F319 C431 C427 113.6(4) .
F320 C431 F319 106.8(4) .
F320 C431 F321 105.1(4) .
F320 C431 C427 113.3(4) .
F321 C431 C427 112.1(4) .
F419 C431 C427 112.4(4) .
F420 C431 F419 104.8(5) .
F420 C431 C427 112.9(4) .
F421 C431 F419 105.6(5) .
F421 C431 F420 106.9(5) .
F421 C431 C427 113.6(4) .
F322 C432 F324 104.4(4) .
F322 C432 C429 114.1(4) .
F323 C432 F322 108.6(4) .
F323 C432 F324 104.4(4) .
F323 C432 C429 114.5(3) .
F324 C432 C429 109.9(3) .
F422 C432 F423 107.9(5) .
F422 C432 F424 105.3(5) .
F422 C432 C429 115.3(4) .
F423 C432 F424 104.5(5) .
F423 C432 C429 113.9(4) .
F424 C432 C429 109.0(4) .
C401 B400 C409 103.6(2) .
C401 B400 C417 111.4(2) .
C409 B400 C417 112.2(2) .
C425 B400 C401 114.8(2) .
C425 B400 C409 111.5(2) .
C425 B400 C417 103.6(2) .
C202 C201 C206 115.5(2) .
C202 C201 B200 125.0(2) .
C206 C201 B200 119.0(2) .
C201 C202 H202 119.0 .
C203 C202 C201 122.0(3) .
C203 C202 H202 119.0 .
C202 C203 C207 119.9(3) .
C204 C203 C202 121.1(3) .
C204 C203 C207 119.0(3) .
C203 C204 H204 121.0 .
C205 C204 C203 118.0(3) .
C205 C204 H204 121.0 .
C204 C205 C206 120.8(3) .
C204 C205 C208 120.1(3) .
C206 C205 C208 119.1(3) .
C201 C206 H206 118.7 .
C205 C206 C201 122.5(3) .
C205 C206 H206 118.7 .
F101 C207 F102 100.6(4) .
F101 C207 C203 114.4(3) .
F102 C207 C203 110.9(3) .
F103 C207 F101 110.5(4) .
F103 C207 F102 104.0(4) .
F103 C207 C203 115.0(3) .
F201 C207 F202 101.2(4) .
F201 C207 C203 114.1(4) .
F202 C207 C203 110.0(3) .
F203 C207 F201 110.4(5) .
F203 C207 F202 104.1(5) .
F203 C207 C203 115.6(4) .
F104 C208 C205 112.8(3) .
F105 C208 F104 105.6(3) .
F105 C208 C205 112.7(3) .
F106 C208 F104 107.0(3) .
F106 C208 F105 105.8(3) .
F106 C208 C205 112.5(3) .
C210 C209 C214 115.9(3) .
C210 C209 B200 122.3(2) .
C214 C209 B200 121.5(2) .
C209 C210 H210 118.9 .
C211 C210 C209 122.1(3) .
C211 C210 H210 118.9 .
C210 C211 C215 120.3(3) .
C212 C211 C210 120.8(3) .
C212 C211 C215 118.9(3) .
C211 C212 H212 120.9 .
C213 C212 C211 118.2(3) .
C213 C212 H212 120.9 .
C212 C213 C214 121.0(3) .
C212 C213 C216 120.9(3) .
C214 C213 C216 118.1(3) .
C209 C214 H214 119.0 .
C213 C214 C209 122.0(3) .
C213 C214 H214 119.0 .
F107 C215 F108 105.2(3) .
F107 C215 F109 106.1(4) .
F107 C215 C211 113.1(3) .
F108 C215 C211 113.6(3) .
F109 C215 F108 104.5(3) .
F109 C215 C211 113.5(3) .
F110 C216 C213 112.5(3) .
F111 C216 F110 108.7(4) .
F111 C216 F112 106.0(4) .
F111 C216 C213 114.3(3) .
F112 C216 F110 102.4(3) .
F112 C216 C213 112.2(3) .
F210 C216 C213 110.2(4) .
F211 C216 F210 103.2(6) .
F211 C216 F212 109.5(5) .
F211 C216 C213 117.0(5) .
F212 C216 F210 99.9(5) .
F212 C216 C213 115.1(4) .
C218 C217 B200 123.8(2) .
C222 C217 C218 115.3(3) .
C222 C217 B200 120.6(2) .
C217 C218 H218 118.9 .
C219 C218 C217 122.2(3) .
C219 C218 H218 118.9 .
C218 C219 C223 118.5(3) .
C220 C219 C218 121.1(3) .
C220 C219 C223 120.4(3) .
C219 C220 H220 121.0 .
C219 C220 C221 117.9(3) .
C221 C220 H220 121.0 .
C220 C221 C224 120.2(3) .
C222 C221 C220 120.8(3) .
C222 C221 C224 119.0(3) .
C217 C222 H222 118.7 .
C221 C222 C217 122.6(3) .
C221 C222 H222 118.7 .
F113 C223 F114 105.4(3) .
F113 C223 C219 113.0(3) .
F114 C223 C219 112.1(3) .
F115 C223 F113 108.2(3) .
F115 C223 F114 104.7(3) .
F115 C223 C219 112.9(3) .
F116 C224 C221 112.1(3) .
F117 C224 F116 103.6(4) .
F117 C224 C221 111.4(4) .
F118 C224 F116 106.0(4) .
F118 C224 F117 108.2(4) .
F118 C224 C221 114.8(4) .
F216 C224 F217 101.5(5) .
F216 C224 C221 113.0(4) .
F217 C224 C221 110.1(5) .
F218 C224 F216 107.4(5) .
F218 C224 F217 106.7(5) .
F218 C224 C221 116.9(4) .
C226 C225 C230 116.2(3) .
C226 C225 B200 122.8(2) .
C230 C225 B200 120.7(3) .
C225 C226 H226 119.0 .
C227 C226 C225 121.9(3) .
C227 C226 H226 119.0 .
C226 C227 C231 119.0(3) .
C228 C227 C226 120.9(3) .
C228 C227 C231 120.1(3) .
C227 C228 H228 120.9 .
C229 C228 C227 118.3(3) .
C229 C228 H228 120.9 .
C228 C229 C230 121.1(3) .
C228 C229 C232 120.1(3) .
C230 C229 C232 118.8(3) .
C225 C230 H230 119.2 .
C229 C230 C225 121.7(3) .
C229 C230 H230 119.2 .
F119 C231 F120 106.4(4) .
F119 C231 F121 106.2(4) .
F119 C231 C227 114.1(3) .
F120 C231 C227 111.5(4) .
F121 C231 F120 105.3(4) .
F121 C231 C227 112.8(4) .
F219 C231 F220 104.7(5) .
F219 C231 F221 107.6(5) .
F219 C231 C227 114.2(5) .
F220 C231 C227 110.4(5) .
F221 C231 F220 104.5(5) .
F221 C231 C227 114.6(4) .
F122 C232 F123 103.4(4) .
F122 C232 C229 112.8(4) .
F123 C232 C229 111.6(3) .
F124 C232 F122 109.2(4) .
F124 C232 F123 103.9(4) .
F124 C232 C229 115.0(4) .
F222 C232 F223 105.2(5) .
F222 C232 F224 108.9(6) .
F222 C232 C229 114.6(5) .
F223 C232 C229 109.8(5) .
F224 C232 F223 103.1(5) .
F224 C232 C229 114.2(5) .
C201 B200 C209 104.3(2) .
C201 B200 C225 111.2(2) .
C209 B200 C225 111.5(2) .
C217 B200 C201 114.9(2) .
C217 B200 C209 110.8(2) .
C217 B200 C225 104.3(2) .
C90 C90 H90A 109.1 2_677
C90 C90 H90B 109.1 2_677
C90 C90 C91 112.7(7) 2_677
H90A C90 H90B 107.8 .
C91 C90 H90A 109.1 .
C91 C90 H90B 109.1 .
C90 C91 H91A 109.5 .
C90 C91 H91B 109.5 .
C90 C91 C92 110.6(7) .
H91A C91 H91B 108.1 .
C92 C91 H91A 109.5 .
C92 C91 H91B 109.5 .
C91 C92 H92A 109.5 .
C91 C92 H92B 109.5 .
C91 C92 H92C 109.5 .
H92A C92 H92B 109.5 .
H92A C92 H92C 109.5 .
H92B C92 H92C 109.5 .
C93 C93 H93A 109.5 2_566
C93 C93 H93B 109.5 2_566
C93 C93 C94 110.8(7) 2_566
H93A C93 H93B 108.1 .
C94 C93 H93A 109.5 .
C94 C93 H93B 109.5 .
C93 C94 H94A 110.3 .
C93 C94 H94B 110.3 .
C93 C94 C95 107.2(6) .
H94A C94 H94B 108.5 .
C95 C94 H94A 110.3 .
C95 C94 H94B 110.3 .
C94 C95 H95A 109.5 .
C94 C95 H95B 109.5 .
C94 C95 H95C 109.5 .
H95A C95 H95B 109.5 .
H95A C95 H95C 109.5 .
H95B C95 H95C 109.5 .

loop_
_geom_bond_atom_site_label_1
_geom_bond_atom_site_label_2
_geom_bond_distance
_geom_bond_site_symmetry_2
Ir1 H1A 1.450(17) .
Ir1 H1B 1.437(17) .
Ir1 P31 2.2924(8) .
Ir1 P51 2.3009(7) .
Ir1 N2 2.118(2) .
Ir1 N13 2.151(2) .
P31 C32 1.825(3) .
P31 C38 1.824(3) .
P31 C44 1.823(3) .
P51 C52 1.836(3) .
P51 C58 1.825(3) .
P51 C64 1.829(3) .
N2 C3 1.343(4) .
N2 C7 1.359(4) .
N13 C8 1.352(4) .
N13 C12 1.339(4) .
C3 H3 0.9500 .
C3 C4 1.368(5) .
C4 H4 0.9500 .
C4 C5 1.373(6) .
C5 H5 0.9500 .
C5 C6 1.378(6) .
C6 H6 0.9500 .
C6 C7 1.391(4) .
C7 C8 1.466(4) .
C8 C9 1.392(4) .
C9 H9 0.9500 .
C9 C10 1.371(5) .
C10 H10 0.9500 .
C10 C11 1.369(6) .
C11 H11 0.9500 .
C11 C12 1.377(5) .
C12 H12 0.9500 .
C32 C33 1.393(5) .
C32 C37 1.397(4) .
C33 H33 0.9500 .
C33 C34 1.388(5) .
C34 H34 0.9500 .
C34 C35 1.379(6) .
C35 H35 0.9500 .
C35 C36 1.378(6) .
C36 H36 0.9500 .
C36 C37 1.382(5) .
C37 H37 0.9500 .
C38 C39 1.394(5) .
C38 C43 1.387(5) .
C39 H39 0.9500 .
C39 C40 1.404(5) .
C40 H40 0.9500 .
C40 C41 1.338(8) .
C41 H41 0.9500 .
C41 C42 1.385(8) .
C42 H42 0.9500 .
C42 C43 1.394(6) .
C43 H43 0.9500 .
C44 C45 1.388(5) .
C44 C49 1.387(5) .
C45 H45 0.9500 .
C45 C46 1.385(5) .
C46 H46 0.9500 .
C46 C47 1.377(6) .
C47 H47 0.9500 .
C47 C48 1.360(6) .
C48 H48 0.9500 .
C48 C49 1.390(5) .
C49 H49 0.9500 .
C52 C53 1.381(4) .
C52 C57 1.392(4) .
C53 H53 0.9500 .
C53 C54 1.386(4) .
C54 H54 0.9500 .
C54 C55 1.378(5) .
C55 H55 0.9500 .
C55 C56 1.367(5) .
C56 H56 0.9500 .
C56 C57 1.391(4) .
C57 H57 0.9500 .
C58 C59 1.386(5) .
C58 C63 1.389(4) .
C59 H59 0.9500 .
C59 C60 1.385(5) .
C60 H60 0.9500 .
C60 C61 1.376(6) .
C61 H61 0.9500 .
C61 C62 1.372(6) .
C62 H62 0.9500 .
C62 C63 1.390(5) .
C63 H63 0.9500 .
C64 C65 1.386(4) .
C64 C69 1.390(5) .
C65 H65 0.9500 .
C65 C66 1.392(5) .
C66 H66 0.9500 .
C66 C67 1.365(6) .
C67 H67 0.9500 .
C67 C68 1.384(6) .
C68 H68 0.9500 .
C68 C69 1.381(5) .
C69 H69 0.9500 .
Ir11 H11A 1.446(17) .
Ir11 H11B 1.443(17) .
Ir11 P131 2.3048(7) .
Ir11 P151 2.3035(7) .
Ir11 N102 2.115(2) .
Ir11 N113 2.145(2) .
P131 C132 1.826(3) .
P131 C138 1.828(3) .
P131 C144 1.827(3) .
P151 C152 1.832(3) .
P151 C158 1.818(3) .
P151 C164 1.827(3) .
N102 C103 1.339(4) .
N102 C107 1.353(4) .
N113 C108 1.359(4) .
N113 C112 1.339(4) .
C103 H103 0.9500 .
C103 C104 1.383(5) .
C104 H104 0.9500 .
C104 C105 1.373(6) .
C105 H105 0.9500 .
C105 C106 1.372(5) .
C106 H106 0.9500 .
C106 C107 1.387(4) .
C107 C108 1.471(4) .
C108 C109 1.391(4) .
C109 H109 0.9500 .
C109 C110 1.369(5) .
C110 H110 0.9500 .
C110 C111 1.385(5) .
C111 H111 0.9500 .
C111 C112 1.381(5) .
C112 H112 0.9500 .
C132 C133 1.379(4) .
C132 C137 1.389(4) .
C133 H133 0.9500 .
C133 C134 1.387(4) .
C134 H134 0.9500 .
C134 C135 1.374(5) .
C135 H135 0.9500 .
C135 C136 1.370(5) .
C136 H136 0.9500 .
C136 C137 1.387(4) .
C137 H137 0.9500 .
C138 C139 1.393(5) .
C138 C143 1.388(4) .
C139 H139 0.9500 .
C139 C140 1.388(5) .
C140 H140 0.9500 .
C140 C141 1.372(6) .
C141 H141 0.9500 .
C141 C142 1.373(6) .
C142 H142 0.9500 .
C142 C143 1.387(5) .
C143 H143 0.9500 .
C144 C145 1.392(4) .
C144 C149 1.390(4) .
C145 H145 0.9500 .
C145 C146 1.382(4) .
C146 H146 0.9500 .
C146 C147 1.384(5) .
C147 H147 0.9500 .
C147 C148 1.382(5) .
C148 H148 0.9500 .
C148 C149 1.388(5) .
C149 H149 0.9500 .
C152 C153 1.390(4) .
C152 C157 1.398(4) .
C153 H153 0.9500 .
C153 C154 1.396(4) .
C154 H154 0.9500 .
C154 C155 1.378(5) .
C155 H155 0.9500 .
C155 C156 1.380(5) .
C156 H156 0.9500 .
C156 C157 1.382(4) .
C157 H157 0.9500 .
C158 C159 1.381(5) .
C158 C163 1.391(5) .
C159 H159 0.9500 .
C159 C160 1.395(5) .
C160 H160 0.9500 .
C160 C161 1.351(8) .
C161 H161 0.9500 .
C161 C162 1.364(8) .
C162 H162 0.9500 .
C162 C163 1.388(6) .
C163 H163 0.9500 .
C164 C165 1.374(5) .
C164 C169 1.385(4) .
C165 H165 0.9500 .
C165 C166 1.387(5) .
C166 H166 0.9500 .
C166 C167 1.380(7) .
C167 H167 0.9500 .
C167 C168 1.358(7) .
C168 H168 0.9500 .
C168 C169 1.385(5) .
C169 H169 0.9500 .
F301 C407 1.324(4) .
F302 C407 1.323(4) .
F303 C407 1.322(4) .
F304 C408 1.328(4) .
F305 C408 1.346(4) .
F306 C408 1.334(4) .
F307 C415 1.321(4) .
F308 C415 1.294(5) .
F309 C415 1.328(5) .
F310 C416 1.306(4) .
F311 C416 1.298(4) .
F312 C416 1.349(4) .
F313 C423 1.365(5) .
F314 C423 1.328(5) .
F315 C423 1.311(5) .
F316 C424 1.290(4) .
F317 C424 1.308(5) .
F318 C424 1.347(5) .
F319 C431 1.319(5) .
F320 C431 1.316(5) .
F321 C431 1.337(5) .
F322 C432 1.303(5) .
F323 C432 1.290(5) .
F324 C432 1.347(5) .
F410 C416 1.279(5) .
F411 C416 1.278(5) .
F412 C416 1.345(5) .
F413 C423 1.362(5) .
F414 C423 1.313(5) .
F415 C423 1.326(5) .
F416 C424 1.280(5) .
F417 C424 1.301(5) .
F418 C424 1.356(6) .
F419 C431 1.331(5) .
F420 C431 1.322(5) .
F421 C431 1.318(5) .
F422 C432 1.290(6) .
F423 C432 1.304(5) .
F424 C432 1.342(5) .
C401 C402 1.408(4) .
C401 C406 1.396(4) .
C401 B400 1.637(4) .
C402 H402 0.9500 .
C402 C403 1.386(4) .
C403 C404 1.387(4) .
C403 C407 1.500(4) .
C404 H404 0.9500 .
C404 C405 1.386(4) .
C405 C406 1.393(4) .
C405 C408 1.495(4) .
C406 H406 0.9500 .
C409 C410 1.397(4) .
C409 C414 1.393(4) .
C409 B400 1.638(4) .
C410 H410 0.9500 .
C410 C411 1.389(4) .
C411 C412 1.376(5) .
C411 C415 1.493(4) .
C412 H412 0.9500 .
C412 C413 1.385(4) .
C413 C414 1.397(4) .
C413 C416 1.486(5) .
C414 H414 0.9500 .
C417 C418 1.398(4) .
C417 C422 1.399(4) .
C417 B400 1.643(4) .
C418 H418 0.9500 .
C418 C419 1.387(4) .
C419 C420 1.385(4) .
C419 C423 1.490(4) .
C420 H420 0.9500 .
C420 C421 1.381(5) .
C421 C422 1.391(4) .
C421 C424 1.495(5) .
C422 H422 0.9500 .
C425 C426 1.397(4) .
C425 C430 1.399(4) .
C425 B400 1.635(4) .
C426 H426 0.9500 .
C426 C427 1.395(4) .
C427 C428 1.377(4) .
C427 C431 1.497(4) .
C428 H428 0.9500 .
C428 C429 1.385(4) .
C429 C430 1.387(4) .
C429 C432 1.492(4) .
C430 H430 0.9500 .
F101 C207 1.298(4) .
F102 C207 1.364(4) .
F103 C207 1.260(5) .
F104 C208 1.328(4) .
F105 C208 1.324(4) .
F106 C208 1.322(4) .
F107 C215 1.315(4) .
F108 C215 1.328(4) .
F109 C215 1.322(5) .
F110 C216 1.338(4) .
F111 C216 1.286(4) .
F112 C216 1.323(4) .
F113 C223 1.318(4) .
F114 C223 1.332(4) .
F115 C223 1.316(4) .
F116 C224 1.328(5) .
F117 C224 1.316(5) .
F118 C224 1.281(5) .
F119 C231 1.307(5) .
F120 C231 1.334(5) .
F121 C231 1.330(5) .
F122 C232 1.312(5) .
F123 C232 1.351(5) .
F124 C232 1.299(4) .
F201 C207 1.288(5) .
F202 C207 1.367(5) .
F203 C207 1.255(5) .
F210 C216 1.374(6) .
F211 C216 1.277(6) .
F212 C216 1.309(5) .
F216 C224 1.324(5) .
F217 C224 1.341(6) .
F218 C224 1.273(5) .
F219 C231 1.312(5) .
F220 C231 1.345(6) .
F221 C231 1.313(6) .
F222 C232 1.286(6) .
F223 C232 1.360(6) .
F224 C232 1.305(6) .
C201 C202 1.400(4) .
C201 C206 1.403(4) .
C201 B200 1.638(4) .
C202 H202 0.9500 .
C202 C203 1.390(4) .
C203 C204 1.386(4) .
C203 C207 1.494(4) .
C204 H204 0.9500 .
C204 C205 1.383(4) .
C205 C206 1.387(4) .
C205 C208 1.496(4) .
C206 H206 0.9500 .
C209 C210 1.395(4) .
C209 C214 1.398(4) .
C209 B200 1.642(4) .
C210 H210 0.9500 .
C210 C211 1.391(4) .
C211 C212 1.385(5) .
C211 C215 1.490(5) .
C212 H212 0.9500 .
C212 C213 1.376(5) .
C213 C214 1.391(4) .
C213 C216 1.487(5) .
C214 H214 0.9500 .
C217 C218 1.401(4) .
C217 C222 1.400(4) .
C217 B200 1.634(4) .
C218 H218 0.9500 .
C218 C219 1.389(4) .
C219 C220 1.381(4) .
C219 C223 1.497(4) .
C220 H220 0.9500 .
C220 C221 1.387(4) .
C221 C222 1.384(4) .
C221 C224 1.492(4) .
C222 H222 0.9500 .
C225 C226 1.398(4) .
C225 C230 1.401(4) .
C225 B200 1.642(4) .
C226 H226 0.9500 .
C226 C227 1.394(4) .
C227 C228 1.381(5) .
C227 C231 1.490(5) .
C228 H228 0.9500 .
C228 C229 1.378(5) .
C229 C230 1.395(4) .
C229 C232 1.495(5) .
C230 H230 0.9500 .
C90 C90 1.580(8) 2_677
C90 H90A 0.9900 .
C90 H90B 0.9900 .
C90 C91 1.582(7) .
C91 H91A 0.9900 .
C91 H91B 0.9900 .
C91 C92 1.609(7) .
C92 H92A 0.9800 .
C92 H92B 0.9800 .
C92 H92C 0.9800 .
C93 C93 1.585(8) 2_566
C93 H93A 0.9900 .
C93 H93B 0.9900 .
C93 C94 1.587(7) .
C94 H94A 0.9900 .
C94 H94B 0.9900 .
C94 C95 1.643(7) .
C95 H95A 0.9800 .
C95 H95B 0.9800 .
C95 H95C 0.9800 .

loop_
_geom_torsion_atom_site_label_1
_geom_torsion_atom_site_label_2
_geom_torsion_atom_site_label_3
_geom_torsion_atom_site_label_4
_geom_torsion
_geom_torsion_site_symmetry_1
Ir1 P31 C32 C33 -14.7(3) .
Ir1 P31 C32 C37 162.7(2) .
Ir1 P31 C38 C39 -57.6(3) .
Ir1 P31 C38 C43 117.2(3) .
Ir1 P31 C44 C45 -68.5(3) .
Ir1 P31 C44 C49 108.8(3) .
Ir1 P51 C52 C53 24.0(3) .
Ir1 P51 C52 C57 -156.9(2) .
Ir1 P51 C58 C59 86.1(3) .
Ir1 P51 C58 C63 -84.6(3) .
Ir1 P51 C64 C65 -21.5(3) .
Ir1 P51 C64 C69 160.6(3) .
Ir1 N2 C3 C4 179.0(3) .
Ir1 N2 C7 C6 -178.3(3) .
Ir1 N2 C7 C8 1.7(3) .
Ir1 N13 C8 C7 4.5(3) .
Ir1 N13 C8 C9 -174.6(2) .
Ir1 N13 C12 C11 175.0(3) .
P31 C32 C33 C34 176.3(3) .
P31 C32 C37 C36 -177.1(3) .
P31 C38 C39 C40 176.4(3) .
P31 C38 C43 C42 -174.1(3) .
P31 C44 C45 C46 177.3(3) .
P31 C44 C49 C48 -177.3(3) .
P51 C52 C53 C54 -178.7(2) .
P51 C52 C57 C56 178.8(3) .
P51 C58 C59 C60 -172.6(3) .
P51 C58 C63 C62 172.2(3) .
P51 C64 C65 C66 -178.6(3) .
P51 C64 C69 C68 178.7(3) .
N2 C3 C4 C5 -0.6(6) .
N2 C7 C8 N13 -4.1(4) .
N2 C7 C8 C9 174.9(3) .
N13 C8 C9 C10 -1.2(5) .
C3 N2 C7 C6 1.1(5) .
C3 N2 C7 C8 -178.9(3) .
C3 C4 C5 C6 0.8(7) .
C4 C5 C6 C7 0.0(6) .
C5 C6 C7 N2 -0.9(5) .
C5 C6 C7 C8 179.0(4) .
C6 C7 C8 N13 175.9(3) .
C6 C7 C8 C9 -5.1(5) .
C7 N2 C3 C4 -0.3(5) .
C7 C8 C9 C10 179.8(3) .
C8 N13 C12 C11 -2.3(5) .
C8 C9 C10 C11 -1.5(6) .
C9 C10 C11 C12 2.2(6) .
C10 C11 C12 N13 -0.3(5) .
C12 N13 C8 C7 -177.9(3) .
C12 N13 C8 C9 3.0(4) .
C32 P31 C38 C39 174.7(3) .
C32 P31 C38 C43 -10.5(3) .
C32 P31 C44 C45 57.5(3) .
C32 P31 C44 C49 -125.2(3) .
C32 C33 C34 C35 0.7(6) .
C33 C32 C37 C36 0.5(6) .
C33 C34 C35 C36 0.5(7) .
C34 C35 C36 C37 -1.3(7) .
C35 C36 C37 C32 0.8(7) .
C37 C32 C33 C34 -1.2(6) .
C38 P31 C32 C33 110.3(3) .
C38 P31 C32 C37 -72.3(3) .
C38 P31 C44 C45 167.1(3) .
C38 P31 C44 C49 -15.6(3) .
C38 C39 C40 C41 -3.1(6) .
C39 C38 C43 C42 0.8(5) .
C39 C40 C41 C42 2.8(7) .
C40 C41 C42 C43 -0.7(7) .
C41 C42 C43 C38 -1.1(6) .
C43 C38 C39 C40 1.3(5) .
C44 P31 C32 C33 -139.8(3) .
C44 P31 C32 C37 37.7(3) .
C44 P31 C38 C39 68.5(3) .
C44 P31 C38 C43 -116.6(3) .
C44 C45 C46 C47 0.2(6) .
C45 C44 C49 C48 -0.1(5) .
C45 C46 C47 C48 0.0(6) .
C46 C47 C48 C49 -0.2(7) .
C47 C48 C49 C44 0.3(6) .
C49 C44 C45 C46 -0.2(5) .
C52 P51 C58 C59 -39.0(3) .
C52 P51 C58 C63 150.3(3) .
C52 P51 C64 C65 106.0(3) .
C52 P51 C64 C69 -71.8(3) .
C52 C53 C54 C55 -0.4(5) .
C53 C52 C57 C56 -2.2(5) .
C53 C54 C55 C56 -1.5(5) .
C54 C55 C56 C57 1.6(5) .
C55 C56 C57 C52 0.3(5) .
C57 C52 C53 C54 2.3(5) .
C58 P51 C52 C53 146.6(2) .
C58 P51 C52 C57 -34.3(3) .
C58 P51 C64 C65 -144.6(3) .
C58 P51 C64 C69 37.6(3) .
C58 C59 C60 C61 1.4(7) .
C59 C58 C63 C62 1.4(6) .
C59 C60 C61 C62 -0.1(8) .
C60 C61 C62 C63 -0.5(8) .
C61 C62 C63 C58 -0.2(7) .
C63 C58 C59 C60 -2.0(5) .
C64 P51 C52 C53 -104.6(3) .
C64 P51 C52 C57 74.5(3) .
C64 P51 C58 C59 -147.2(3) .
C64 P51 C58 C63 42.1(3) .
C64 C65 C66 C67 0.0(6) .
C65 C64 C69 C68 0.8(6) .
C65 C66 C67 C68 0.5(7) .
C66 C67 C68 C69 -0.4(7) .
C67 C68 C69 C64 -0.3(7) .
C69 C64 C65 C66 -0.7(5) .
Ir11 P131 C132 C133 -21.8(3) .
Ir11 P131 C132 C137 161.1(3) .
Ir11 P131 C138 C139 -46.1(3) .
Ir11 P131 C138 C143 138.0(3) .
Ir11 P131 C144 C145 -66.0(3) .
Ir11 P131 C144 C149 107.8(2) .
Ir11 P151 C152 C153 7.4(3) .
Ir11 P151 C152 C157 -172.7(2) .
Ir11 P151 C158 C159 -98.9(3) .
Ir11 P151 C158 C163 74.3(3) .
Ir11 P151 C164 C165 50.8(3) .
Ir11 P151 C164 C169 -131.6(3) .
Ir11 N102 C103 C104 -179.5(3) .
Ir11 N102 C107 C106 178.9(2) .
Ir11 N102 C107 C108 -3.6(3) .
Ir11 N113 C108 C107 11.0(3) .
Ir11 N113 C108 C109 -170.6(2) .
Ir11 N113 C112 C111 169.7(3) .
P131 C132 C133 C134 -176.1(3) .
P131 C132 C137 C136 176.3(3) .
P131 C138 C139 C140 -178.5(3) .
P131 C138 C143 C142 177.3(3) .
P131 C144 C145 C146 174.4(3) .
P131 C144 C149 C148 -174.0(3) .
P151 C152 C153 C154 -179.2(3) .
P151 C152 C157 C156 -179.8(3) .
P151 C158 C159 C160 173.4(3) .
P151 C158 C163 C162 -173.1(3) .
P151 C164 C165 C166 176.9(3) .
P151 C164 C169 C168 -176.7(3) .
N102 C103 C104 C105 0.4(6) .
N102 C107 C108 N113 -5.0(4) .
N102 C107 C108 C109 176.6(3) .
N113 C108 C109 C110 -0.5(5) .
C103 N102 C107 C106 -1.2(4) .
C103 N102 C107 C108 176.3(3) .
C103 C104 C105 C106 -0.9(6) .
C104 C105 C106 C107 0.4(6) .
C105 C106 C107 N102 0.7(5) .
C105 C106 C107 C108 -176.6(3) .
C106 C107 C108 N113 172.4(3) .
C106 C107 C108 C109 -5.9(5) .
C107 N102 C103 C104 0.7(5) .
C107 C108 C109 C110 177.8(3) .
C108 N113 C112 C111 -4.1(5) .
C108 C109 C110 C111 -2.8(5) .
C109 C110 C111 C112 2.7(5) .
C110 C111 C112 N113 0.8(6) .
C112 N113 C108 C107 -174.5(3) .
C112 N113 C108 C109 3.9(4) .
C132 P131 C138 C139 81.8(3) .
C132 P131 C138 C143 -94.1(3) .
C132 P131 C144 C145 166.9(2) .
C132 P131 C144 C149 -19.3(3) .
C132 C133 C134 C135 -0.4(6) .
C133 C132 C137 C136 -0.9(6) .
C133 C134 C135 C136 -0.4(6) .
C134 C135 C136 C137 0.6(6) .
C135 C136 C137 C132 0.1(6) .
C137 C132 C133 C134 1.0(5) .
C138 P131 C132 C133 -148.5(3) .
C138 P131 C132 C137 34.3(3) .
C138 P131 C144 C145 60.0(3) .
C138 P131 C144 C149 -126.2(3) .
C138 C139 C140 C141 1.1(6) .
C139 C138 C143 C142 1.4(5) .
C139 C140 C141 C142 1.3(7) .
C140 C141 C142 C143 -2.4(7) .
C141 C142 C143 C138 1.0(7) .
C143 C138 C139 C140 -2.4(5) .
C144 P131 C132 C133 102.7(3) .
C144 P131 C132 C137 -74.4(3) .
C144 P131 C138 C139 -170.7(3) .
C144 P131 C138 C143 13.4(3) .
C144 C145 C146 C147 -0.4(5) .
C145 C144 C149 C148 -0.2(5) .
C145 C146 C147 C148 0.2(5) .
C146 C147 C148 C149 -0.1(6) .
C147 C148 C149 C144 0.1(5) .
C149 C144 C145 C146 0.3(5) .
C152 P151 C158 C159 26.6(3) .
C152 P151 C158 C163 -160.2(3) .
C152 P151 C164 C165 -76.7(3) .
C152 P151 C164 C169 100.9(3) .
C152 C153 C154 C155 -1.1(5) .
C153 C152 C157 C156 0.0(5) .
C153 C154 C155 C156 0.2(6) .
C154 C155 C156 C157 0.8(6) .
C155 C156 C157 C152 -0.9(5) .
C157 C152 C153 C154 1.0(5) .
C158 P151 C152 C153 -115.1(3) .
C158 P151 C152 C157 64.8(3) .
C158 P151 C164 C165 175.8(3) .
C158 P151 C164 C169 -6.7(3) .
C158 C159 C160 C161 -0.4(6) .
C159 C158 C163 C162 0.3(5) .
C159 C160 C161 C162 0.5(7) .
C160 C161 C162 C163 -0.2(7) .
C161 C162 C163 C158 -0.3(6) .
C163 C158 C159 C160 0.0(5) .
C164 P151 C152 C153 135.9(3) .
C164 P151 C152 C157 -44.3(3) .
C164 P151 C158 C159 132.5(3) .
C164 P151 C158 C163 -54.3(3) .
C164 C165 C166 C167 0.6(7) .
C165 C164 C169 C168 0.8(5) .
C165 C166 C167 C168 -0.3(7) .
C166 C167 C168 C169 0.3(6) .
C167 C168 C169 C164 -0.5(6) .
C169 C164 C165 C166 -0.9(6) .
C401 C402 C403 C404 -3.5(4) .
C401 C402 C403 C407 175.8(3) .
C402 C401 C406 C405 3.4(4) .
C402 C401 B400 C409 73.7(3) .
C402 C401 B400 C417 -47.1(3) .
C402 C401 B400 C425 -164.5(2) .
C402 C403 C404 C405 3.2(4) .
C402 C403 C407 F301 -34.2(4) .
C402 C403 C407 F302 84.8(3) .
C402 C403 C407 F303 -155.4(3) .
C403 C404 C405 C406 0.2(4) .
C403 C404 C405 C408 177.5(3) .
C404 C403 C407 F301 145.2(3) .
C404 C403 C407 F302 -95.9(3) .
C404 C403 C407 F303 24.0(4) .
C404 C405 C406 C401 -3.7(4) .
C404 C405 C408 F304 146.9(3) .
C404 C405 C408 F305 27.0(4) .
C404 C405 C408 F306 -91.7(3) .
C406 C401 C402 C403 0.2(4) .
C406 C401 B400 C409 -98.3(3) .
C406 C401 B400 C417 140.9(3) .
C406 C401 B400 C425 23.6(4) .
C406 C405 C408 F304 -35.8(4) .
C406 C405 C408 F305 -155.7(3) .
C406 C405 C408 F306 85.6(3) .
C407 C403 C404 C405 -176.1(3) .
C408 C405 C406 C401 179.1(3) .
C409 C410 C411 C412 0.9(4) .
C409 C410 C411 C415 179.6(3) .
C410 C409 C414 C413 -0.8(4) .
C410 C409 B400 C401 -83.5(3) .
C410 C409 B400 C417 36.8(3) .
C410 C409 B400 C425 152.5(2) .
C410 C411 C412 C413 -0.2(4) .
C410 C411 C415 F307 43.4(4) .
C410 C411 C415 F308 -78.3(4) .
C410 C411 C415 F309 161.0(3) .
C411 C412 C413 C414 -0.9(4) .
C411 C412 C413 C416 178.7(3) .
C412 C411 C415 F307 -137.9(3) .
C412 C411 C415 F308 100.5(4) .
C412 C411 C415 F309 -20.3(4) .
C412 C413 C414 C409 1.5(4) .
C412 C413 C416 F310 -26.0(6) .
C412 C413 C416 F311 98.8(6) .
C412 C413 C416 F312 -143.0(5) .
C412 C413 C416 F410 150.8(6) .
C412 C413 C416 F411 -82.2(7) .
C412 C413 C416 F412 34.3(6) .
C414 C409 C410 C411 -0.4(4) .
C414 C409 B400 C401 89.3(3) .
C414 C409 B400 C417 -150.4(2) .
C414 C409 B400 C425 -34.7(3) .
C414 C413 C416 F310 153.6(5) .
C414 C413 C416 F311 -81.6(6) .
C414 C413 C416 F312 36.7(5) .
C414 C413 C416 F410 -29.5(7) .
C414 C413 C416 F411 97.4(7) .
C414 C413 C416 F412 -146.0(6) .
C415 C411 C412 C413 -179.0(3) .
C416 C413 C414 C409 -178.1(3) .
C417 C418 C419 C420 -0.3(4) .
C417 C418 C419 C423 -179.7(3) .
C418 C417 C422 C421 -0.3(4) .
C418 C417 B400 C401 -34.4(3) .
C418 C417 B400 C409 -150.0(2) .
C418 C417 B400 C425 89.6(3) .
C418 C419 C420 C421 -0.5(5) .
C418 C419 C423 F313 -45.8(6) .
C418 C419 C423 F314 -161.8(6) .
C418 C419 C423 F315 73.4(8) .
C418 C419 C423 F413 101.7(6) .
C418 C419 C423 F414 -16.5(9) .
C418 C419 C423 F415 -142.7(6) .
C419 C420 C421 C422 0.9(5) .
C419 C420 C421 C424 -179.8(3) .
C420 C419 C423 F313 134.8(5) .
C420 C419 C423 F314 18.8(7) .
C420 C419 C423 F315 -106.0(8) .
C420 C419 C423 F413 -77.7(6) .
C420 C419 C423 F414 164.1(9) .
C420 C419 C423 F415 37.9(7) .
C420 C421 C422 C417 -0.5(5) .
C420 C421 C424 F316 11.1(6) .
C420 C421 C424 F317 -114.0(5) .
C420 C421 C424 F318 130.2(5) .
C420 C421 C424 F416 -167.8(8) .
C420 C421 C424 F417 65.3(8) .
C420 C421 C424 F418 -48.8(8) .
C422 C417 C418 C419 0.7(4) .
C422 C417 B400 C401 154.3(2) .
C422 C417 B400 C409 38.7(3) .
C422 C417 B400 C425 -81.7(3) .
C422 C421 C424 F316 -169.6(5) .
C422 C421 C424 F317 65.4(5) .
C422 C421 C424 F318 -50.5(5) .
C422 C421 C424 F416 11.6(8) .
C422 C421 C424 F417 -115.3(8) .
C422 C421 C424 F418 130.6(8) .
C423 C419 C420 C421 178.9(3) .
C424 C421 C422 C417 -179.8(3) .
C425 C426 C427 C428 -2.8(4) .
C425 C426 C427 C431 175.6(2) .
C426 C425 C430 C429 -1.0(4) .
C426 C425 B400 C401 28.5(4) .
C426 C425 B400 C409 146.0(2) .
C426 C425 B400 C417 -93.2(3) .
C426 C427 C428 C429 0.4(4) .
C426 C427 C431 F319 -159.3(6) .
C426 C427 C431 F320 78.6(8) .
C426 C427 C431 F321 -40.2(7) .
C426 C427 C431 F419 56.2(9) .
C426 C427 C431 F420 -62.1(10) .
C426 C427 C431 F421 175.9(11) .
C427 C428 C429 C430 1.6(4) .
C427 C428 C429 C432 -178.3(3) .
C428 C427 C431 F319 19.2(6) .
C428 C427 C431 F320 -102.9(8) .
C428 C427 C431 F321 138.3(7) .
C428 C427 C431 F419 -125.4(8) .
C428 C427 C431 F420 116.3(9) .
C428 C427 C431 F421 -5.6(11) .
C428 C429 C430 C425 -1.3(4) .
C428 C429 C432 F322 10.8(7) .
C428 C429 C432 F323 136.7(6) .
C428 C429 C432 F324 -106.1(7) .
C428 C429 C432 F422 -142.3(8) .
C428 C429 C432 F423 -16.7(8) .
C428 C429 C432 F424 99.6(9) .
C430 C425 C426 C427 3.0(4) .
C430 C425 B400 C401 -157.4(2) .
C430 C425 B400 C409 -40.0(3) .
C430 C425 B400 C417 80.8(3) .
C430 C429 C432 F322 -169.1(6) .
C430 C429 C432 F323 -43.1(6) .
C430 C429 C432 F324 74.0(7) .
C430 C429 C432 F422 37.8(8) .
C430 C429 C432 F423 163.5(8) .
C430 C429 C432 F424 -80.3(9) .
C431 C427 C428 C429 -178.0(3) .
C432 C429 C430 C425 178.5(3) .
B400 C401 C402 C403 -172.5(2) .
B400 C401 C406 C405 175.6(2) .
B400 C409 C410 C411 172.8(3) .
B400 C409 C414 C413 -173.9(2) .
B400 C417 C418 C419 -171.1(3) .
B400 C417 C422 C421 171.5(3) .
B400 C425 C426 C427 177.2(2) .
B400 C425 C430 C429 -175.5(3) .
C201 C202 C203 C204 2.5(5) .
C201 C202 C203 C207 -179.0(3) .
C202 C201 C206 C205 -0.4(4) .
C202 C201 B200 C209 98.8(3) .
C202 C201 B200 C217 -22.7(4) .
C202 C201 B200 C225 -140.9(3) .
C202 C203 C204 C205 -0.4(5) .
C202 C203 C207 F101 158.5(5) .
C202 C203 C207 F102 45.6(5) .
C202 C203 C207 F103 -72.1(6) .
C202 C203 C207 F201 -25.8(7) .
C202 C203 C207 F202 -138.7(6) .
C202 C203 C207 F203 103.8(7) .
C203 C204 C205 C206 -2.0(4) .
C203 C204 C205 C208 176.1(3) .
C204 C203 C207 F101 -23.0(6) .
C204 C203 C207 F102 -135.9(4) .
C204 C203 C207 F103 106.5(6) .
C204 C203 C207 F201 152.7(6) .
C204 C203 C207 F202 39.8(6) .
C204 C203 C207 F203 -77.6(8) .
C204 C205 C206 C201 2.4(4) .
C204 C205 C208 F104 -14.2(4) .
C204 C205 C208 F105 105.2(4) .
C204 C205 C208 F106 -135.4(3) .
C206 C201 C202 C203 -2.0(4) .
C206 C201 B200 C209 -72.9(3) .
C206 C201 B200 C217 165.6(2) .
C206 C201 B200 C225 47.4(3) .
C206 C205 C208 F104 164.0(3) .
C206 C205 C208 F105 -76.6(4) .
C206 C205 C208 F106 42.8(4) .
C207 C203 C204 C205 -178.9(3) .
C208 C205 C206 C201 -175.7(3) .
C209 C210 C211 C212 -0.2(5) .
C209 C210 C211 C215 177.4(3) .
C210 C209 C214 C213 0.3(4) .
C210 C209 B200 C201 -86.5(3) .
C210 C209 B200 C217 37.6(3) .
C210 C209 B200 C225 153.4(3) .
C210 C211 C212 C213 0.2(5) .
C210 C211 C215 F107 -92.6(4) .
C210 C211 C215 F108 147.6(3) .
C210 C211 C215 F109 28.4(5) .
C211 C212 C213 C214 0.1(5) .
C211 C212 C213 C216 179.6(3) .
C212 C211 C215 F107 85.0(4) .
C212 C211 C215 F108 -34.8(5) .
C212 C211 C215 F109 -154.0(3) .
C212 C213 C214 C209 -0.3(5) .
C212 C213 C216 F110 14.4(5) .
C212 C213 C216 F111 -110.2(5) .
C212 C213 C216 F112 129.2(4) .
C212 C213 C216 F210 -143.2(7) .
C212 C213 C216 F211 99.4(9) .
C212 C213 C216 F212 -31.2(8) .
C214 C209 C210 C211 -0.1(4) .
C214 C209 B200 C201 87.2(3) .
C214 C209 B200 C217 -148.6(3) .
C214 C209 B200 C225 -32.9(4) .
C214 C213 C216 F110 -166.1(4) .
C214 C213 C216 F111 69.3(5) .
C214 C213 C216 F112 -51.3(4) .
C214 C213 C216 F210 36.3(7) .
C214 C213 C216 F211 -81.1(9) .
C214 C213 C216 F212 148.3(7) .
C215 C211 C212 C213 -177.4(3) .
C216 C213 C214 C209 -179.8(3) .
C217 C218 C219 C220 3.2(5) .
C217 C218 C219 C223 -176.3(3) .
C218 C217 C222 C221 0.5(4) .
C218 C217 B200 C201 -31.4(4) .
C218 C217 B200 C209 -149.2(3) .
C218 C217 B200 C225 90.7(3) .
C218 C219 C220 C221 -0.4(5) .
C218 C219 C223 F113 167.6(3) .
C218 C219 C223 F114 48.6(4) .
C218 C219 C223 F115 -69.3(4) .
C219 C220 C221 C222 -2.2(5) .
C219 C220 C221 C224 178.6(3) .
C220 C219 C223 F113 -11.9(5) .
C220 C219 C223 F114 -130.9(3) .
C220 C219 C223 F115 111.2(4) .
C220 C221 C222 C217 2.2(5) .
C220 C221 C224 F116 -25.6(6) .
C220 C221 C224 F117 90.0(7) .
C220 C221 C224 F118 -146.5(6) .
C220 C221 C224 F216 136.2(7) .
C220 C221 C224 F217 -111.1(8) .
C220 C221 C224 F218 10.8(10) .
C222 C217 C218 C219 -3.2(4) .
C222 C217 B200 C201 155.1(3) .
C222 C217 B200 C209 37.2(3) .
C222 C217 B200 C225 -82.9(3) .
C222 C221 C224 F116 155.2(5) .
C222 C221 C224 F117 -89.2(7) .
C222 C221 C224 F118 34.3(7) .
C222 C221 C224 F216 -43.0(7) .
C222 C221 C224 F217 69.7(8) .
C222 C221 C224 F218 -168.4(9) .
C223 C219 C220 C221 179.1(3) .
C224 C221 C222 C217 -178.6(3) .
C225 C226 C227 C228 -1.3(5) .
C225 C226 C227 C231 -179.8(3) .
C226 C225 C230 C229 0.1(4) .
C226 C225 B200 C201 26.7(4) .
C226 C225 B200 C209 142.6(3) .
C226 C225 B200 C217 -97.7(3) .
C226 C227 C228 C229 0.6(5) .
C226 C227 C231 F119 52.3(8) .
C226 C227 C231 F120 -68.2(7) .
C226 C227 C231 F121 173.6(6) .
C226 C227 C231 F219 -161.5(10) .
C226 C227 C231 F220 80.9(10) .
C226 C227 C231 F221 -36.7(12) .
C227 C228 C229 C230 0.5(5) .
C227 C228 C229 C232 -177.5(3) .
C228 C227 C231 F119 -126.2(8) .
C228 C227 C231 F120 113.3(7) .
C228 C227 C231 F121 -5.0(7) .
C228 C227 C231 F219 20.0(11) .
C228 C227 C231 F220 -97.6(10) .
C228 C227 C231 F221 144.8(12) .
C228 C229 C230 C225 -0.8(5) .
C228 C229 C232 F122 113.7(6) .
C228 C229 C232 F123 -130.4(5) .
C228 C229 C232 F124 -12.4(7) .
C228 C229 C232 F222 -90.2(12) .
C228 C229 C232 F223 28.1(11) .
C228 C229 C232 F224 143.3(10) .
C230 C225 C226 C227 0.9(4) .
C230 C225 B200 C201 -160.3(3) .
C230 C225 B200 C209 -44.4(3) .
C230 C225 B200 C217 75.3(3) .
C230 C229 C232 F122 -64.3(6) .
C230 C229 C232 F123 51.6(6) .
C230 C229 C232 F124 169.6(7) .
C230 C229 C232 F222 91.8(12) .
C230 C229 C232 F223 -150.0(10) .
C230 C229 C232 F224 -34.8(11) .
C231 C227 C228 C229 179.1(3) .
C232 C229 C230 C225 177.2(3) .
B200 C201 C202 C203 -174.0(3) .
B200 C201 C206 C205 172.1(2) .
B200 C209 C210 C211 174.0(3) .
B200 C209 C214 C213 -173.8(3) .
B200 C217 C218 C219 -177.1(3) .
B200 C217 C222 C221 174.6(3) .
B200 C225 C226 C227 174.1(3) .
B200 C225 C230 C229 -173.3(3) .
C90 C90 C91 C92 178.8(7) 2_677
C93 C93 C94 C95 -177.4(6) 2_566
